data_2312124
loop_
_publ_author_name
'Krawczyk, Monika K.'

_publ_section_title
;
 Unusual flash cooling-induced phase in a crystal of triphenylsilanol.
;
_journal_coeditor_code XK5098
_journal_issue 3
_journal_name_full 'Acta crystallographica Section B, Structural science, crystal engineering and materials'
_journal_page_first 245
_journal_page_last 251
_journal_paper_doi 10.1107/S2052520623004006
_journal_volume 79
_journal_year 2023
_chemical_formula_sum 'C18 H16 O Si'
_chemical_formula_weight 276.40
_space_group_crystal_system triclinic
_space_group_IT_number 2
_space_group_name_Hall '-P 1'
_space_group_name_H-M_alt 'P -1'
_atom_sites_solution_hydrogens geom
_audit_creation_method SHELXL-2014/7
_cell_angle_alpha 108.10(3)
_cell_angle_beta 102.99(3)
_cell_angle_gamma 101.29(3)
_cell_formula_units_Z 16
_cell_length_a 15.094(4)
_cell_length_b 19.620(5)
_cell_length_c 23.111(6)
_cell_measurement_reflns_used 15563
_cell_measurement_temperature 150(2)
_cell_measurement_theta_max 28.2800
_cell_measurement_theta_min 3.3930
_cell_volume 6073(3)
_computing_cell_refinement 'CrysAlisPro 1.171.39.46 (Rigaku OD, 2018)'
_computing_data_collection 'CrysAlisPro 1.171.39.46 (Rigaku OD, 2018)'
_computing_data_reduction 'CrysAlisPro 1.171.39.46 (Rigaku OD, 2018)'
_computing_structure_refinement 'SHELXL-2014/7 (Sheldrick, 2014)'
_diffrn_ambient_temperature 150(2)
_diffrn_measured_fraction_theta_full 0.995
_diffrn_measured_fraction_theta_max 0.862
_diffrn_measurement_device_type 'Xcalibur, Ruby, Gemini ultra'
_diffrn_measurement_method '\w scans'
_diffrn_radiation_type MoK\a
_diffrn_radiation_wavelength 0.71073
_diffrn_reflns_av_R_equivalents 0.0348
_diffrn_reflns_av_unetI/netI 0.0583
_diffrn_reflns_Laue_measured_fraction_full 0.995
_diffrn_reflns_Laue_measured_fraction_max 0.862
_diffrn_reflns_limit_h_max 20
_diffrn_reflns_limit_h_min -20
_diffrn_reflns_limit_k_max 25
_diffrn_reflns_limit_k_min -25
_diffrn_reflns_limit_l_max 30
_diffrn_reflns_limit_l_min -31
_diffrn_reflns_number 60840
_diffrn_reflns_point_group_measured_fraction_full 0.995
_diffrn_reflns_point_group_measured_fraction_max 0.862
_diffrn_reflns_theta_full 25.500
_diffrn_reflns_theta_max 28.910
_diffrn_reflns_theta_min 3.264
_diffrn_source 'fine-focus sealed tube'
_exptl_absorpt_coefficient_mu 0.147
_exptl_absorpt_correction_T_max 0.820
_exptl_absorpt_correction_T_min 0.699
_exptl_absorpt_correction_type analytical
_exptl_absorpt_process_details
;
CrysAlisPro 1.171.39.46 (Rigaku Oxford Diffraction, 2018)
Analytical numeric absorption correction using a multifaceted crystal
   model based on expressions derived by R.C. Clark & J.S. Reid.
(Clark, R. C. & Reid, J. S. (1995). Acta Cryst. A51, 887-897)
Empirical absorption correction using spherical harmonics,
 implemented in SCALE3 ABSPACK scaling algorithm.
;
_exptl_crystal_colour colourless
_exptl_crystal_density_diffrn 1.209
_exptl_crystal_description plate
_exptl_crystal_F_000 2336
_exptl_crystal_size_max 0.400
_exptl_crystal_size_mid 0.340
_exptl_crystal_size_min 0.220
_refine_diff_density_max 0.498
_refine_diff_density_min -0.583
_refine_diff_density_rms 0.052
_refine_ls_extinction_method none
_refine_ls_goodness_of_fit_ref 1.019
_refine_ls_hydrogen_treatment constr
_refine_ls_matrix_type full
_refine_ls_number_parameters 1504
_refine_ls_number_reflns 27604
_refine_ls_number_restraints 0
_refine_ls_restrained_S_all 1.019
_refine_ls_R_factor_all 0.0906
_refine_ls_R_factor_gt 0.0548
_refine_ls_shift/su_max 0.001
_refine_ls_shift/su_mean 0.000
_refine_ls_structure_factor_coef Fsqd
_refine_ls_weighting_details 'w=1/[\s^2^(Fo^2^)+(0.0546P)^2^+2.9846P] where P=(Fo^2^+2Fc^2^)/3'
_refine_ls_weighting_scheme calc
_refine_ls_wR_factor_gt 0.1238
_refine_ls_wR_factor_ref 0.1432
_reflns_Friedel_coverage 0.000
_reflns_number_gt 19043
_reflns_number_total 27604
_reflns_threshold_expression 'I > 2\s(I)'
_cod_data_source_file xk5098sup1.cif
_cod_data_source_block phase_I_150K_P-1
_cod_depositor_comments 'Adding full bibliography for 2312118--2312124.cif.'
_cod_database_code 2312124
_cod_database_fobs_code 2312124
_publcif_datablock.id {bdb37c89-b900-4246-ab69-a6ef4ecda229}

_shelx_shelxl_version_number 2014/7
_shelx_space_group_comment
;
The symmetry employed for this shelxl refinement is uniquely defined
by the following loop, which should always be used as a source of
symmetry information in preference to the above space-group names.
They are only intended as comments.
;
_shelx_estimated_absorpt_t_min 0.943
_shelx_estimated_absorpt_t_max 0.968
_publcif_info_exptl_table_max_cols 5
_publcif_info_exptl_table_use_headnotes n
_publcif_funding_html NA

loop_
_space_group_symop_operation_xyz
'x, y, z'
'-x, -y, -z'

loop_
_atom_site_label
_atom_site_type_symbol
_atom_site_fract_x
_atom_site_fract_y
_atom_site_fract_z
_atom_site_U_iso_or_equiv
_atom_site_adp_type
_atom_site_occupancy
_atom_site_site_symmetry_order
_atom_site_calc_flag
_atom_site_refinement_flags_posn
_atom_site_refinement_flags_adp
_atom_site_refinement_flags_occupancy
_atom_site_disorder_assembly
_atom_site_disorder_group
O1 O 0.44952(10) 0.15614(9) 0.34200(7) 0.0309(3) Uani 1 1 d . . . . .
H1 H 0.3952 0.1621 0.3326 0.046 Uiso 1 1 calc R U . . .
Si1 Si 0.47630(4) 0.15242(3) 0.41391(3) 0.02410(13) Uani 1 1 d . . . . .
C1A C 0.51656(14) 0.06681(12) 0.40636(11) 0.0289(5) Uani 1 1 d . . . . .
C2A C 0.5768(2) 0.05885(17) 0.45707(14) 0.0549(7) Uani 1 1 d . . . . .
H2A H 0.6032 0.0998 0.4969 0.066 Uiso 1 1 calc R U . . .
C3A C 0.5995(2) -0.0078(2) 0.45100(18) 0.0692(9) Uani 1 1 d . . . . .
H3A H 0.6404 -0.0120 0.4868 0.083 Uiso 1 1 calc R U . . .
C4A C 0.5639(2) -0.06705(17) 0.39457(18) 0.0580(8) Uani 1 1 d . . . . .
H4A H 0.5798 -0.1124 0.3907 0.070 Uiso 1 1 calc R U . . .
C5A C 0.5049(2) -0.06077(16) 0.34336(17) 0.0622(9) Uani 1 1 d . . . . .
H5A H 0.4800 -0.1019 0.3036 0.075 Uiso 1 1 calc R U . . .
C6A C 0.4812(2) 0.00527(14) 0.34907(13) 0.0473(6) Uani 1 1 d . . . . .
H6A H 0.4399 0.0086 0.3130 0.057 Uiso 1 1 calc R U . . .
C1B C 0.36786(14) 0.14235(12) 0.44051(10) 0.0263(4) Uani 1 1 d . . . . .
C2B C 0.34988(16) 0.20159(14) 0.48330(12) 0.0397(6) Uani 1 1 d . . . . .
H2B H 0.3940 0.2499 0.4997 0.048 Uiso 1 1 calc R U . . .
C3B C 0.26913(17) 0.19206(16) 0.50267(12) 0.0465(7) Uani 1 1 d . . . . .
H3B H 0.2583 0.2335 0.5318 0.056 Uiso 1 1 calc R U . . .
C4B C 0.20475(17) 0.12207(16) 0.47946(12) 0.0430(6) Uani 1 1 d . . . . .
H4B H 0.1501 0.1149 0.4932 0.052 Uiso 1 1 calc R U . . .
C5B C 0.22001(17) 0.06268(15) 0.43638(14) 0.0466(7) Uani 1 1 d . . . . .
H5B H 0.1753 0.0146 0.4199 0.056 Uiso 1 1 calc R U . . .
C6B C 0.30024(15) 0.07268(13) 0.41690(12) 0.0359(5) Uani 1 1 d . . . . .
H6B H 0.3095 0.0312 0.3868 0.043 Uiso 1 1 calc R U . . .
C1C C 0.56906(14) 0.24093(12) 0.46968(10) 0.0261(4) Uani 1 1 d . . . . .
C2C C 0.60917(15) 0.29329(12) 0.44624(11) 0.0308(5) Uani 1 1 d . . . . .
H2C H 0.5892 0.2831 0.4016 0.037 Uiso 1 1 calc R U . . .
C3C C 0.67760(16) 0.35980(13) 0.48705(12) 0.0373(6) Uani 1 1 d . . . . .
H3C H 0.7036 0.3947 0.4702 0.045 Uiso 1 1 calc R U . . .
C4C C 0.70789(16) 0.37536(14) 0.55186(12) 0.0418(6) Uani 1 1 d . . . . .
H4C H 0.7549 0.4208 0.5797 0.050 Uiso 1 1 calc R U . . .
C5C C 0.66993(17) 0.32486(15) 0.57628(12) 0.0432(6) Uani 1 1 d . . . . .
H5C H 0.6913 0.3353 0.6209 0.052 Uiso 1 1 calc R U . . .
C6C C 0.60052(16) 0.25869(13) 0.53579(11) 0.0355(5) Uani 1 1 d . . . . .
H6C H 0.5739 0.2248 0.5533 0.043 Uiso 1 1 calc R U . . .
O2 O 0.49069(11) 0.11395(10) 0.23153(8) 0.0408(4) Uani 1 1 d . . . . .
H2 H 0.4971 0.1364 0.2703 0.061 Uiso 1 1 calc R U . . .
Si2 Si 0.59031(4) 0.14245(4) 0.21659(3) 0.03168(15) Uani 1 1 d . . . . .
C1D C 0.5532(4) 0.1411(3) 0.1327(3) 0.0354(11) Uani 0.758(3) 1 d . . P A 1
C2D C 0.6121(7) 0.1754(5) 0.1073(5) 0.0354(11) Uani 0.758(3) 1 d . . P A 1
H2D H 0.6744 0.2046 0.1341 0.043 Uiso 0.758(3) 1 calc R U P A 1
C3D C 0.5866(10) 0.1702(7) 0.0443(7) 0.0423(17) Uani 0.758(3) 1 d . . P A 1
H3D H 0.6322 0.1928 0.0284 0.051 Uiso 0.758(3) 1 calc R U P A 1
C4D C 0.5006(4) 0.1348(4) 0.0071(3) 0.092(2) Uani 0.758(3) 1 d . . P A 1
H4D H 0.4832 0.1317 -0.0360 0.111 Uiso 0.758(3) 1 calc R U P A 1
C5D C 0.4351(4) 0.1019(6) 0.0299(3) 0.185(5) Uani 0.758(3) 1 d . . P A 1
H5D H 0.3720 0.0764 0.0028 0.223 Uiso 0.758(3) 1 calc R U P A 1
C6D C 0.4607(4) 0.1057(5) 0.0922(3) 0.133(4) Uani 0.758(3) 1 d . . P A 1
H6D H 0.4142 0.0837 0.1079 0.160 Uiso 0.758(3) 1 calc R U P A 1
C1DA C 0.5623(12) 0.1203(7) 0.1303(9) 0.019(3) Uani 0.242(3) 1 d . . P A 2
C2DA C 0.595(2) 0.1829(16) 0.1093(17) 0.038(5) Uani 0.242(3) 1 d . . P A 2
H2DA H 0.6326 0.2304 0.1404 0.046 Uiso 0.242(3) 1 calc R U P A 2
C3DA C 0.572(3) 0.1730(19) 0.047(2) 0.038(5) Uani 0.242(3) 1 d . . P A 2
H3DA H 0.5920 0.2130 0.0337 0.046 Uiso 0.242(3) 1 calc R U P A 2
C4DA C 0.5128(9) 0.0961(5) -0.0013(6) 0.025(2) Uani 0.242(3) 1 d . . P A 2
H4DA H 0.4982 0.0852 -0.0460 0.030 Uiso 0.242(3) 1 calc R U P A 2
C5DA C 0.4822(7) 0.0441(5) 0.0216(4) 0.028(2) Uani 0.242(3) 1 d . . P A 2
H5DA H 0.4427 -0.0038 -0.0079 0.033 Uiso 0.242(3) 1 calc R U P A 2
C6DA C 0.5053(7) 0.0569(4) 0.0856(4) 0.0201(19) Uani 0.242(3) 1 d . . P A 2
H6DA H 0.4789 0.0181 0.0985 0.024 Uiso 0.242(3) 1 calc R U P A 2
C1E C 0.65548(15) 0.24090(13) 0.27218(10) 0.0303(5) Uani 1 1 d . . . B 3
C2E C 0.74315(16) 0.25979(14) 0.31755(12) 0.0398(6) Uani 1 1 d . . . B 3
H2E H 0.7710 0.2214 0.3217 0.048 Uiso 1 1 calc R U . B 3
C3E C 0.79095(18) 0.33391(15) 0.35704(13) 0.0482(7) Uani 1 1 d . . . B 3
H3E H 0.8512 0.3457 0.3874 0.058 Uiso 1 1 calc R U . B 3
C4E C 0.7515(2) 0.38970(15) 0.35236(13) 0.0493(7) Uani 1 1 d . . . B 3
H4E H 0.7845 0.4403 0.3790 0.059 Uiso 1 1 calc R U . B 3
C5E C 0.6644(2) 0.37254(16) 0.30928(14) 0.0553(7) Uani 1 1 d . . . B 3
H5E H 0.6361 0.4111 0.3065 0.066 Uiso 1 1 calc R U . B 3
C6E C 0.61707(19) 0.29880(15) 0.26954(13) 0.0455(6) Uani 1 1 d . . . B 3
H6E H 0.5566 0.2877 0.2397 0.055 Uiso 1 1 calc R U . B 3
C1F C 0.6712(4) 0.0820(2) 0.2329(2) 0.0324(10) Uani 0.758(3) 1 d . . P A 4
C2F C 0.6481(2) 0.0329(2) 0.26355(18) 0.0387(8) Uani 0.758(3) 1 d . . P A 4
H2F H 0.5895 0.0269 0.2728 0.046 Uiso 0.758(3) 1 calc R U P A 4
C3F C 0.7087(3) -0.0071(3) 0.2808(2) 0.0479(12) Uani 0.758(3) 1 d . . P A 4
H3F H 0.6917 -0.0401 0.3016 0.058 Uiso 0.758(3) 1 calc R U P A 4
C4F C 0.7946(3) 0.0016(2) 0.26729(18) 0.0427(9) Uani 0.758(3) 1 d . . P A 4
H4F H 0.8374 -0.0245 0.2800 0.051 Uiso 0.758(3) 1 calc R U P A 4
C5F C 0.8176(2) 0.0481(2) 0.23551(15) 0.0416(9) Uani 0.758(3) 1 d . . P A 4
H5F H 0.8755 0.0530 0.2252 0.050 Uiso 0.758(3) 1 calc R U P A 4
C6F C 0.7561(2) 0.08784(18) 0.21846(14) 0.0345(8) Uani 0.758(3) 1 d . . P A 4
H6F H 0.7726 0.1197 0.1965 0.041 Uiso 0.758(3) 1 calc R U P A 4
C1FA C 0.6489(7) 0.0764(6) 0.2212(5) 0.025(4) Uiso 0.242(3) 1 d G . P A 5
C2FA C 0.6656(8) 0.0639(6) 0.2782(4) 0.066(6) Uiso 0.242(3) 1 d G . P A 5
H2FA H 0.6408 0.0884 0.3105 0.079 Uiso 0.242(3) 1 calc R U P A 5
C3FA C 0.7186(9) 0.0157(7) 0.2878(5) 0.067(8) Uiso 0.242(3) 1 d G . P A 5
H3FA H 0.7299 0.0071 0.3267 0.080 Uiso 0.242(3) 1 calc R U P A 5
C4FA C 0.7549(9) -0.0201(6) 0.2405(6) 0.081(6) Uiso 0.242(3) 1 d G . P A 5
H4FA H 0.7910 -0.0531 0.2471 0.097 Uiso 0.242(3) 1 calc R U P A 5
C5FA C 0.7382(8) -0.0076(6) 0.1835(5) 0.093(5) Uiso 0.242(3) 1 d G . P A 5
H5FA H 0.7630 -0.0321 0.1512 0.111 Uiso 0.242(3) 1 calc R U P A 5
C6FA C 0.6852(8) 0.0406(6) 0.1739(4) 0.070(4) Uiso 0.242(3) 1 d G . P A 5
H6FA H 0.6739 0.0492 0.1349 0.084 Uiso 0.242(3) 1 calc R U P A 5
O3 O 0.30338(10) 0.04322(9) 0.18978(7) 0.0359(4) Uani 1 1 d . . . . .
H3 H 0.3591 0.0498 0.1878 0.054 Uiso 1 1 calc R U . . .
Si3 Si 0.23567(4) -0.03769(3) 0.13467(3) 0.02882(14) Uani 1 1 d . . . . .
C1G C 0.20471(17) -0.03238(13) 0.05390(11) 0.0361(5) Uani 1 1 d . . . C 7
C2G C 0.2363(2) -0.07068(17) 0.00559(12) 0.0501(7) Uani 1 1 d . . . C 7
H2G H 0.2734 -0.1028 0.0131 0.060 Uiso 1 1 calc R U . C 7
C3G C 0.2158(3) -0.0639(2) -0.05353(14) 0.0689(10) Uani 1 1 d . . . C 7
H3G H 0.2405 -0.0899 -0.0853 0.083 Uiso 1 1 calc R U . C 7
C4G C 0.1603(3) -0.02018(19) -0.06626(14) 0.0667(9) Uani 1 1 d . . . C 7
H4G H 0.1459 -0.0159 -0.1069 0.080 Uiso 1 1 calc R U . C 7
C5G C 0.1252(2) 0.01773(19) -0.02015(15) 0.0668(9) Uani 1 1 d . . . C 7
H5G H 0.0858 0.0479 -0.0289 0.080 Uiso 1 1 calc R U . C 7
C6G C 0.1478(2) 0.01173(17) 0.03936(14) 0.0564(8) Uani 1 1 d . . . C 7
H6G H 0.1237 0.0385 0.0711 0.068 Uiso 1 1 calc R U . C 7
C1H C 0.12623(15) -0.05816(13) 0.15860(11) 0.0333(5) Uani 1 1 d . . . D 7
C2H C 0.04057(19) -0.1036(2) 0.11530(14) 0.0696(11) Uani 1 1 d . . . D 7
H2H H 0.0365 -0.1242 0.0714 0.084 Uiso 1 1 calc R U . D 7
C3H C -0.0409(2) -0.1207(2) 0.13313(15) 0.0696(10) Uani 1 1 d . . . D 7
H3H H -0.0987 -0.1528 0.1017 0.084 Uiso 1 1 calc R U . D 7
C4H C -0.0375(2) -0.09207(17) 0.19383(16) 0.0584(8) Uani 1 1 d . . . D 7
H4H H -0.0920 -0.1056 0.2064 0.070 Uiso 1 1 calc R U . D 7
C5H C 0.0443(3) -0.0434(2) 0.23813(17) 0.0871(13) Uani 1 1 d . . . D 7
H5H H 0.0455 -0.0202 0.2811 0.104 Uiso 1 1 calc R U . D 7
C6H C 0.1262(2) -0.02727(18) 0.22102(13) 0.0603(9) Uani 1 1 d . . . D 7
H6H H 0.1833 0.0056 0.2529 0.072 Uiso 1 1 calc R U . D 7
C1I C 0.29751(16) -0.11176(13) 0.13175(10) 0.0319(5) Uani 1 1 d . . . E 7
C2I C 0.39632(17) -0.09464(15) 0.14986(12) 0.0411(6) Uani 1 1 d . . . E 7
H2I H 0.4334 -0.0437 0.1687 0.049 Uiso 1 1 calc R U . E 7
C3I C 0.4416(2) -0.15051(19) 0.14085(14) 0.0570(8) Uani 1 1 d . . . E 7
H3I H 0.5089 -0.1377 0.1535 0.068 Uiso 1 1 calc R U . E 7
C4I C 0.3885(3) -0.22455(19) 0.11347(13) 0.0631(9) Uani 1 1 d . . . E 7
H4I H 0.4192 -0.2629 0.1058 0.076 Uiso 1 1 calc R U . E 7
C5I C 0.2913(3) -0.24297(16) 0.09722(13) 0.0585(8) Uani 1 1 d . . . E 7
H5I H 0.2550 -0.2941 0.0801 0.070 Uiso 1 1 calc R U . E 7
C6I C 0.2459(2) -0.18742(14) 0.10572(11) 0.0426(6) Uani 1 1 d . . . E 7
H6I H 0.1786 -0.2009 0.0937 0.051 Uiso 1 1 calc R U . E 7
O4 O 0.28437(10) 0.16303(8) 0.27624(7) 0.0298(3) Uani 1 1 d . . . F 7
H4 H 0.2710 0.1282 0.2407 0.045 Uiso 1 1 calc R U . F 7
Si4 Si 0.22275(4) 0.22197(3) 0.26879(3) 0.02417(13) Uani 1 1 d . . . F 7
CIJ C 0.12194(14) 0.20731(12) 0.30215(11) 0.0293(5) Uani 1 1 d . . . F 7
C2J C 0.05558(16) 0.24783(13) 0.29811(12) 0.0368(5) Uani 1 1 d . . . F 7
H2J H 0.0603 0.2813 0.2760 0.044 Uiso 1 1 calc R U . F 7
C3J C -0.01691(17) 0.24044(15) 0.32544(13) 0.0445(6) Uani 1 1 d . . . F 7
H3J H -0.0609 0.2687 0.3221 0.053 Uiso 1 1 calc R U . F 7
C4J C -0.02505(18) 0.19235(17) 0.35729(13) 0.0477(7) Uani 1 1 d . . . F 7
H4J H -0.0756 0.1861 0.3751 0.057 Uiso 1 1 calc R U . F 7
C5J C 0.04001(18) 0.15338(17) 0.36327(13) 0.0492(7) Uani 1 1 d . . . F 7
H5J H 0.0351 0.1207 0.3860 0.059 Uiso 1 1 calc R U . F 7
C6J C 0.11325(17) 0.16097(15) 0.33645(12) 0.0415(6) Uani 1 1 d . . . F 7
H6J H 0.1582 0.1339 0.3417 0.050 Uiso 1 1 calc R U . F 7
C1K C 0.17607(15) 0.21156(12) 0.18390(10) 0.0295(5) Uani 1 1 d . . . F 7
C2K C 0.08083(17) 0.18010(16) 0.14771(12) 0.0438(6) Uani 1 1 d . . . F 7
H2K H 0.0366 0.1604 0.1660 0.053 Uiso 1 1 calc R U . F 7
C3K C 0.0490(2) 0.17688(17) 0.08531(13) 0.0517(7) Uani 1 1 d . . . F 7
H3K H -0.0162 0.1549 0.0612 0.062 Uiso 1 1 calc R U . F 7
C4K C 0.1120(2) 0.20550(16) 0.05901(13) 0.0562(8) Uani 1 1 d . . . F 7
H4K H 0.0902 0.2041 0.0166 0.067 Uiso 1 1 calc R U . F 7
C5K C 0.2045(3) 0.2357(2) 0.09231(15) 0.0777(11) Uani 1 1 d . . . F 7
H5K H 0.2480 0.2550 0.0733 0.093 Uiso 1 1 calc R U . F 7
C6K C 0.2367(2) 0.23858(18) 0.15466(13) 0.0597(9) Uani 1 1 d . . . F 7
H6K H 0.3024 0.2598 0.1776 0.072 Uiso 1 1 calc R U . F 7
C1L C 0.30385(14) 0.31872(12) 0.31573(10) 0.0268(4) Uani 1 1 d . . . F 7
C2L C 0.27374(16) 0.37985(13) 0.31070(11) 0.0348(5) Uani 1 1 d . . . F 7
H2L H 0.2132 0.3712 0.2819 0.042 Uiso 1 1 calc R U . F 7
C3L C 0.32926(18) 0.45315(13) 0.34647(13) 0.0425(6) Uani 1 1 d . . . F 7
H3L H 0.3068 0.4937 0.3418 0.051 Uiso 1 1 calc R U . F 7
C4L C 0.41675(18) 0.46666(14) 0.38864(13) 0.0473(7) Uani 1 1 d . . . F 7
H4L H 0.4550 0.5166 0.4134 0.057 Uiso 1 1 calc R U . F 7
C5L C 0.44837(19) 0.40802(16) 0.39479(15) 0.0595(8) Uani 1 1 d . . . F 7
H5L H 0.5088 0.4173 0.4240 0.071 Uiso 1 1 calc R U . F 7
C6L C 0.39291(17) 0.33464(14) 0.35860(13) 0.0471(7) Uani 1 1 d . . . F 7
H6L H 0.4165 0.2946 0.3633 0.056 Uiso 1 1 calc R U . F 7
O5 O 0.76547(11) 0.65633(9) 0.24950(8) 0.0362(4) Uani 1 1 d . . . G 7
H5 H 0.8108 0.6695 0.2831 0.054 Uiso 1 1 calc R U . G 7
Si5 Si 0.72651(4) 0.72830(3) 0.24755(3) 0.02569(13) Uani 1 1 d . . . G 7
C1M C 0.61293(15) 0.71912(11) 0.26814(10) 0.0271(4) Uani 1 1 d . . . G 7
C2M C 0.53685(15) 0.73773(14) 0.23720(11) 0.0366(5) Uani 1 1 d . . . G 7
H2M H 0.5411 0.7538 0.2029 0.044 Uiso 1 1 calc R U . G 7
C3M C 0.45462(17) 0.73362(16) 0.25497(12) 0.0443(6) Uani 1 1 d . . . G 7
H3M H 0.4033 0.7464 0.2328 0.053 Uiso 1 1 calc R U . G 7
C4M C 0.44783(17) 0.71097(15) 0.30470(12) 0.0443(6) Uani 1 1 d . . . G 7
H4M H 0.3921 0.7087 0.3174 0.053 Uiso 1 1 calc R U . G 7
C5M C 0.52157(19) 0.69160(16) 0.33603(13) 0.0492(7) Uani 1 1 d . . . G 7
H5M H 0.5167 0.6756 0.3703 0.059 Uiso 1 1 calc R U . G 7
C6M C 0.60295(18) 0.69535(15) 0.31772(12) 0.0425(6) Uani 1 1 d . . . G 7
H6M H 0.6533 0.6813 0.3395 0.051 Uiso 1 1 calc R U . G 7
C1N C 0.70705(15) 0.73136(13) 0.16588(11) 0.0321(5) Uani 1 1 d . . . G 7
C2N C 0.69701(19) 0.79639(17) 0.15624(14) 0.0486(7) Uani 1 1 d . . . G 7
H2N H 0.7040 0.8395 0.1921 0.058 Uiso 1 1 calc R U . G 7
C3N C 0.6772(2) 0.8001(2) 0.09620(17) 0.0658(9) Uani 1 1 d . . . G 7
H3N H 0.6711 0.8453 0.0910 0.079 Uiso 1 1 calc R U . G 7
C4N C 0.6662(2) 0.7378(2) 0.04379(15) 0.0662(10) Uani 1 1 d . . . G 7
H4N H 0.6513 0.7397 0.0022 0.079 Uiso 1 1 calc R U . G 7
C5N C 0.6768(2) 0.6734(2) 0.05156(14) 0.0674(9) Uani 1 1 d . . . G 7
H5N H 0.6700 0.6308 0.0154 0.081 Uiso 1 1 calc R U . G 7
C6N C 0.69725(19) 0.67004(17) 0.11199(12) 0.0496(7) Uani 1 1 d . . . G 7
H6N H 0.7048 0.6249 0.1167 0.060 Uiso 1 1 calc R U . G 7
C1O C 0.81843(14) 0.81415(11) 0.30855(10) 0.0263(4) Uani 1 1 d . . . G 7
C2O C 0.79723(16) 0.86815(12) 0.35430(12) 0.0356(5) Uani 1 1 d . . . G 7
H2O H 0.7335 0.8616 0.3550 0.043 Uiso 1 1 calc R U . G 7
C3O C 0.86717(18) 0.93140(13) 0.39889(12) 0.0428(6) Uani 1 1 d . . . G 7
H3O H 0.8509 0.9677 0.4296 0.051 Uiso 1 1 calc R U . G 7
C4O C 0.95962(18) 0.94182(13) 0.39892(13) 0.0432(6) Uani 1 1 d . . . G 7
H4O H 1.0073 0.9858 0.4289 0.052 Uiso 1 1 calc R U . G 7
C5O C 0.98309(18) 0.88810(15) 0.35521(14) 0.0498(7) Uani 1 1 d . . . G 7
H5O H 1.0474 0.8943 0.3559 0.060 Uiso 1 1 calc R U . G 7
C6O C 0.91348(16) 0.82536(14) 0.31045(12) 0.0405(6) Uani 1 1 d . . . G 7
H6O H 0.9305 0.7891 0.2803 0.049 Uiso 1 1 calc R U . G 7
O6 O 0.91092(11) 0.64522(9) 0.33271(7) 0.0326(3) Uani 1 1 d . . . H 7
H6 H 0.9479 0.6333 0.3117 0.049 Uiso 1 1 calc R U . H 7
Si6 Si 0.94905(4) 0.64119(3) 0.40389(3) 0.02388(13) Uani 1 1 d . . . H 7
C1P C 0.84213(15) 0.62626(11) 0.43144(10) 0.0256(4) Uani 1 1 d . . . H 7
C2P C 0.84790(16) 0.65375(13) 0.49589(11) 0.0339(5) Uani 1 1 d . . . H 7
H2P H 0.9076 0.6829 0.5266 0.041 Uiso 1 1 calc R U . H 7
C3P C 0.76911(18) 0.63985(15) 0.51657(12) 0.0405(6) Uani 1 1 d . . . H 7
H3P H 0.7751 0.6594 0.5608 0.049 Uiso 1 1 calc R U . H 7
C4P C 0.68203(17) 0.59750(14) 0.47246(12) 0.0402(6) Uani 1 1 d . . . H 7
H4P H 0.6279 0.5875 0.4863 0.048 Uiso 1 1 calc R U . H 7
C5P C 0.67345(17) 0.56975(14) 0.40825(12) 0.0412(6) Uani 1 1 d . . . H 7
H5P H 0.6133 0.5411 0.3779 0.049 Uiso 1 1 calc R U . H 7
C6P C 0.75258(16) 0.58366(13) 0.38794(11) 0.0337(5) Uani 1 1 d . . . H 7
H6P H 0.7459 0.5639 0.3436 0.040 Uiso 1 1 calc R U . H 7
C1Q C 1.00396(14) 0.56275(11) 0.39688(10) 0.0256(4) Uani 1 1 d . . . H 7
C2Q C 1.04180(15) 0.54745(12) 0.45077(11) 0.0284(5) Uani 1 1 d . . . H 7
H2Q H 1.0375 0.5765 0.4909 0.034 Uiso 1 1 calc R U . H 7
C3Q C 1.08551(15) 0.49086(12) 0.44727(11) 0.0314(5) Uani 1 1 d . . . H 7
H3Q H 1.1106 0.4816 0.4847 0.038 Uiso 1 1 calc R U . H 7
C4Q C 1.09244(16) 0.44821(12) 0.38944(11) 0.0337(5) Uani 1 1 d . . . H 7
H4Q H 1.1226 0.4096 0.3869 0.040 Uiso 1 1 calc R U . H 7
C5Q C 1.05542(18) 0.46176(13) 0.33521(12) 0.0390(6) Uani 1 1 d . . . H 7
H5Q H 1.0601 0.4324 0.2953 0.047 Uiso 1 1 calc R U . H 7
C6Q C 1.01119(16) 0.51829(12) 0.33872(11) 0.0331(5) Uani 1 1 d . . . H 7
H6Q H 0.9855 0.5268 0.3010 0.040 Uiso 1 1 calc R U . H 7
C1R C 1.03819(15) 0.73124(11) 0.46080(10) 0.0261(4) Uani 1 1 d . . . H 7
C2R C 1.12963(15) 0.73667(13) 0.49538(11) 0.0308(5) Uani 1 1 d . . . H 7
H2R H 1.1486 0.6924 0.4911 0.037 Uiso 1 1 calc R U . H 7
C3R C 1.19347(16) 0.80561(13) 0.53597(11) 0.0370(5) Uani 1 1 d . . . H 7
H3R H 1.2553 0.8081 0.5592 0.044 Uiso 1 1 calc R U . H 7
C4R C 1.16717(18) 0.87009(14) 0.54251(12) 0.0420(6) Uani 1 1 d . . . H 7
H4R H 1.2108 0.9173 0.5700 0.050 Uiso 1 1 calc R U . H 7
C5R C 1.0772(2) 0.86596(14) 0.50902(13) 0.0514(7) Uani 1 1 d . . . H 7
H5R H 1.0587 0.9105 0.5138 0.062 Uiso 1 1 calc R U . H 7
C6R C 1.01336(18) 0.79733(13) 0.46841(12) 0.0421(6) Uani 1 1 d . . . H 7
H6R H 0.9517 0.7955 0.4454 0.051 Uiso 1 1 calc R U . H 7
O7 O 0.96451(11) 0.61078(10) 0.22767(8) 0.0409(4) Uani 1 1 d . . . I 7
H7 H 0.9169 0.5832 0.1962 0.061 Uiso 1 1 calc R U . I 7
Si7 Si 1.05693(4) 0.62931(4) 0.20261(3) 0.03018(14) Uani 1 1 d . . . I 7
C1S C 1.11549(15) 0.55330(14) 0.19745(10) 0.0323(5) Uani 1 1 d . . . I 7
C2S C 1.06277(18) 0.47907(14) 0.17779(11) 0.0407(6) Uani 1 1 d . . . I 7
H2S H 0.9958 0.4671 0.1689 0.049 Uiso 1 1 calc R U . I 7
C3S C 1.1062(2) 0.42195(16) 0.17091(13) 0.0505(7) Uani 1 1 d . . . I 7
H3S H 1.0691 0.3716 0.1576 0.061 Uiso 1 1 calc R U . I 7
C4S C 1.2031(2) 0.4386(2) 0.18348(14) 0.0578(8) Uani 1 1 d . . . I 7
H4S H 1.2328 0.3996 0.1782 0.069 Uiso 1 1 calc R U . I 7
C5S C 1.2568(2) 0.5116(2) 0.20369(15) 0.0606(8) Uani 1 1 d . . . I 7
H5S H 1.3238 0.5231 0.2131 0.073 Uiso 1 1 calc R U . I 7
C6S C 1.21367(17) 0.56806(17) 0.21034(13) 0.0460(6) Uani 1 1 d . . . I 7
H6S H 1.2517 0.6183 0.2240 0.055 Uiso 1 1 calc R U . I 7
C1T C 1.13846(16) 0.72088(13) 0.26237(11) 0.0331(5) Uani 1 1 d . . . I 7
C2T C 1.15581(18) 0.73768(16) 0.32736(12) 0.0484(7) Uani 1 1 d . . . I 7
H2T H 1.1244 0.7021 0.3416 0.058 Uiso 1 1 calc R U . I 7
C3T C 1.21748(19) 0.80474(16) 0.37224(13) 0.0508(7) Uani 1 1 d . . . I 7
H3T H 1.2271 0.8151 0.4165 0.061 Uiso 1 1 calc R U . I 7
C4T C 1.2646(2) 0.85605(15) 0.35272(13) 0.0518(7) Uani 1 1 d . . . I 7
H4T H 1.3080 0.9018 0.3834 0.062 Uiso 1 1 calc R U . I 7
C5T C 1.2490(3) 0.84116(19) 0.28904(16) 0.0815(12) Uani 1 1 d . . . I 7
H5T H 1.2815 0.8767 0.2753 0.098 Uiso 1 1 calc R U . I 7
C6T C 1.1859(2) 0.77433(17) 0.24427(14) 0.0669(10) Uani 1 1 d . . . I 7
H6T H 1.1751 0.7652 0.2001 0.080 Uiso 1 1 calc R U . I 7
C1U C 1.01698(15) 0.63453(13) 0.12221(11) 0.0327(5) Uani 1 1 d . . . I 7
C2U C 1.0510(2) 0.60216(19) 0.07286(13) 0.0599(9) Uani 1 1 d . . . I 7
H2U H 1.0954 0.5750 0.0794 0.072 Uiso 1 1 calc R U . I 7
C3U C 1.0215(3) 0.6085(2) 0.01396(14) 0.0705(10) Uani 1 1 d . . . I 7
H3U H 1.0468 0.5863 -0.0190 0.085 Uiso 1 1 calc R U . I 7
C4U C 0.9577(2) 0.64578(17) 0.00283(13) 0.0550(7) Uani 1 1 d . . . I 7
H4U H 0.9387 0.6506 -0.0374 0.066 Uiso 1 1 calc R U . I 7
C5U C 0.9208(2) 0.6763(2) 0.04952(16) 0.0709(10) Uani 1 1 d . . . I 7
H5U H 0.8743 0.7014 0.0415 0.085 Uiso 1 1 calc R U . I 7
C6U C 0.9503(2) 0.67110(19) 0.10883(14) 0.0603(8) Uani 1 1 d . . . I 7
H6U H 0.9240 0.6933 0.1411 0.072 Uiso 1 1 calc R U . I 7
O8 O 0.78456(11) 0.53380(9) 0.17043(8) 0.0406(4) Uani 1 1 d . . . J 7
H8 H 0.7535 0.5633 0.1833 0.061 Uiso 1 1 calc R U . J 7
Si8 Si 0.71091(4) 0.45131(3) 0.12260(3) 0.02928(14) Uani 1 1 d . . . J 7
C1V C 0.77658(15) 0.38175(12) 0.13021(11) 0.0304(5) Uani 1 1 d . . . J 7
C2V C 0.80680(16) 0.37556(14) 0.18948(12) 0.0387(6) Uani 1 1 d . . . J 7
H2V H 0.7932 0.4067 0.2250 0.046 Uiso 1 1 calc R U . J 7
C3V C 0.85592(18) 0.32524(16) 0.19768(13) 0.0474(6) Uani 1 1 d . . . J 7
H3V H 0.8760 0.3221 0.2385 0.057 Uiso 1 1 calc R U . J 7
C4V C 0.8760(2) 0.27955(17) 0.14664(15) 0.0562(8) Uani 1 1 d . . . J 7
H4V H 0.9097 0.2448 0.1522 0.067 Uiso 1 1 calc R U . J 7
C5V C 0.8472(2) 0.28441(18) 0.08795(15) 0.0618(9) Uani 1 1 d . . . J 7
H5V H 0.8612 0.2530 0.0528 0.074 Uiso 1 1 calc R U . J 7
C6V C 0.79773(19) 0.33475(14) 0.07946(12) 0.0453(6) Uani 1 1 d . . . J 7
H6V H 0.7779 0.3373 0.0383 0.054 Uiso 1 1 calc R U . J 7
C1W C 0.60515(15) 0.43428(12) 0.15097(11) 0.0306(5) Uani 1 1 d . . . J 7
C2W C 0.54410(16) 0.36194(13) 0.12921(12) 0.0370(5) Uani 1 1 d . . . J 7
H2W H 0.5551 0.3223 0.0982 0.044 Uiso 1 1 calc R U . J 7
C3W C 0.46779(17) 0.34666(15) 0.15182(13) 0.0436(6) Uani 1 1 d . . . J 7
H3W H 0.4269 0.2971 0.1361 0.052 Uiso 1 1 calc R U . J 7
C4W C 0.45120(17) 0.40363(16) 0.19737(13) 0.0469(7) Uani 1 1 d . . . J 7
H4W H 0.3996 0.3931 0.2134 0.056 Uiso 1 1 calc R U . J 7
C5W C 0.50964(17) 0.47545(16) 0.21930(13) 0.0471(7) Uani 1 1 d . . . J 7
H5W H 0.4981 0.5147 0.2503 0.057 Uiso 1 1 calc R U . J 7
C6W C 0.58548(16) 0.49063(14) 0.19611(12) 0.0395(6) Uani 1 1 d . . . J 7
H6W H 0.6250 0.5406 0.2113 0.047 Uiso 1 1 calc R U . J 7
C1Z C 0.67736(16) 0.44942(13) 0.03926(11) 0.0343(5) Uani 1 1 d . . . J 7
C2Z C 0.74664(19) 0.47684(16) 0.01446(13) 0.0472(7) Uani 1 1 d . . . J 7
H2Z H 0.8112 0.4958 0.0403 0.057 Uiso 1 1 calc R U . J 7
C3Z C 0.7234(2) 0.47708(18) -0.04692(14) 0.0567(8) Uani 1 1 d . . . J 7
H3Z H 0.7720 0.4956 -0.0628 0.068 Uiso 1 1 calc R U . J 7
C4Z C 0.6309(2) 0.45068(19) -0.08484(14) 0.0638(9) Uani 1 1 d . . . J 7
H4Z H 0.6150 0.4512 -0.1268 0.077 Uiso 1 1 calc R U . J 7
C5Z C 0.5611(2) 0.4234(2) -0.06186(15) 0.0711(10) Uani 1 1 d . . . J 7
H5Z H 0.4967 0.4050 -0.0880 0.085 Uiso 1 1 calc R U . J 7
C6Z C 0.58447(19) 0.42269(17) -0.00057(13) 0.0519(7) Uani 1 1 d . . . J 7
H6Z H 0.5355 0.4034 0.0146 0.062 Uiso 1 1 calc R U . J 7

loop_
_atom_site_aniso_label
_atom_site_aniso_U_11
_atom_site_aniso_U_22
_atom_site_aniso_U_33
_atom_site_aniso_U_23
_atom_site_aniso_U_13
_atom_site_aniso_U_12
O1 0.0250(8) 0.0433(9) 0.0251(8) 0.0138(7) 0.0058(6) 0.0116(7)
Si1 0.0210(3) 0.0277(3) 0.0229(3) 0.0091(2) 0.0058(2) 0.0071(2)
C1A 0.0241(11) 0.0321(12) 0.0357(13) 0.0152(10) 0.0123(9) 0.0107(9)
C2A 0.0613(18) 0.0495(17) 0.0521(18) 0.0222(14) 0.0026(14) 0.0239(14)
C3A 0.068(2) 0.071(2) 0.084(3) 0.047(2) 0.0114(18) 0.0374(18)
C4A 0.0562(18) 0.0441(16) 0.101(3) 0.0401(18) 0.0422(18) 0.0300(15)
C5A 0.079(2) 0.0363(15) 0.074(2) 0.0127(15) 0.0334(18) 0.0248(15)
C6A 0.0562(16) 0.0377(14) 0.0467(16) 0.0112(12) 0.0147(13) 0.0195(12)
C1B 0.0219(10) 0.0329(11) 0.0263(11) 0.0142(9) 0.0056(8) 0.0092(9)
C2B 0.0312(12) 0.0389(13) 0.0407(14) 0.0047(11) 0.0137(11) 0.0055(10)
C3B 0.0371(14) 0.0591(17) 0.0418(15) 0.0094(13) 0.0196(12) 0.0175(13)
C4B 0.0289(12) 0.0637(17) 0.0484(16) 0.0307(13) 0.0194(11) 0.0148(12)
C5B 0.0327(13) 0.0416(14) 0.0706(19) 0.0281(14) 0.0191(13) 0.0059(11)
C6B 0.0289(12) 0.0310(12) 0.0489(15) 0.0146(11) 0.0142(11) 0.0087(10)
C1C 0.0209(10) 0.0288(11) 0.0280(11) 0.0090(9) 0.0084(8) 0.0071(8)
C2C 0.0278(11) 0.0350(12) 0.0320(12) 0.0146(10) 0.0103(9) 0.0095(9)
C3C 0.0311(12) 0.0349(13) 0.0474(15) 0.0162(11) 0.0171(11) 0.0051(10)
C4C 0.0305(12) 0.0368(13) 0.0437(15) -0.0003(11) 0.0160(11) -0.0023(10)
C5C 0.0369(13) 0.0508(15) 0.0261(13) 0.0025(11) 0.0110(10) -0.0041(11)
C6C 0.0319(12) 0.0413(13) 0.0276(12) 0.0101(10) 0.0109(10) 0.0006(10)
O2 0.0295(8) 0.0523(11) 0.0315(9) 0.0085(8) 0.0113(7) 0.0009(8)
Si2 0.0265(3) 0.0365(3) 0.0271(3) 0.0077(3) 0.0098(3) 0.0032(3)
C1D 0.0322(19) 0.035(3) 0.0326(17) 0.0091(19) 0.0080(14) 0.0033(17)
C2D 0.0322(19) 0.035(3) 0.0326(17) 0.0091(19) 0.0080(14) 0.0033(17)
C3D 0.050(4) 0.053(3) 0.039(3) 0.021(2) 0.027(3) 0.026(3)
C4D 0.065(4) 0.157(7) 0.043(3) 0.047(4) 0.010(3) -0.004(4)
C5D 0.066(4) 0.348(14) 0.072(4) 0.107(6) -0.027(3) -0.084(6)
C6D 0.059(3) 0.237(9) 0.061(3) 0.078(5) -0.012(3) -0.054(4)
C1DA 0.030(5) 0.012(6) 0.022(5) 0.009(5) 0.012(4) 0.014(5)
C2DA 0.057(13) 0.026(6) 0.040(7) 0.020(5) 0.017(8) 0.016(6)
C3DA 0.057(13) 0.026(6) 0.040(7) 0.020(5) 0.017(8) 0.016(6)
C4DA 0.042(6) 0.016(4) 0.019(5) 0.000(4) 0.014(4) 0.019(4)
C5DA 0.038(5) 0.013(4) 0.018(4) -0.003(3) 0.003(4) -0.004(4)
C6DA 0.036(5) 0.010(4) 0.008(4) 0.002(3) 0.003(3) 0.000(3)
C1E 0.0268(11) 0.0369(12) 0.0263(12) 0.0112(10) 0.0086(9) 0.0076(9)
C2E 0.0308(12) 0.0400(14) 0.0419(15) 0.0082(11) 0.0076(11) 0.0112(10)
C3E 0.0344(14) 0.0490(16) 0.0441(16) 0.0038(12) 0.0051(11) 0.0049(12)
C4E 0.0628(18) 0.0371(14) 0.0397(16) 0.0092(12) 0.0180(14) 0.0021(13)
C5E 0.075(2) 0.0399(15) 0.0517(18) 0.0198(13) 0.0128(15) 0.0225(15)
C6E 0.0463(15) 0.0441(15) 0.0418(15) 0.0165(12) 0.0021(12) 0.0160(12)
C1F 0.024(2) 0.034(2) 0.028(2) 0.0006(14) 0.0062(17) 0.0061(15)
C2F 0.0340(18) 0.035(2) 0.046(2) 0.0147(17) 0.0123(15) 0.0085(16)
C3F 0.053(3) 0.033(2) 0.061(3) 0.0197(18) 0.0153(19) 0.0166(19)
C4F 0.042(2) 0.0361(18) 0.045(2) 0.0052(17) 0.0083(18) 0.0214(16)
C5F 0.0354(18) 0.052(2) 0.0342(19) 0.0042(15) 0.0134(14) 0.0207(16)
C6F 0.0322(16) 0.0432(18) 0.0272(16) 0.0079(14) 0.0127(13) 0.0132(14)
O3 0.0268(8) 0.0373(9) 0.0328(9) 0.0010(7) 0.0089(7) 0.0056(7)
Si3 0.0257(3) 0.0316(3) 0.0240(3) 0.0036(2) 0.0070(2) 0.0088(2)
C1G 0.0379(13) 0.0362(13) 0.0304(13) 0.0071(10) 0.0097(10) 0.0120(10)
C2G 0.0652(18) 0.0624(18) 0.0367(15) 0.0190(13) 0.0256(13) 0.0360(15)
C3G 0.101(3) 0.092(3) 0.0387(17) 0.0283(17) 0.0376(17) 0.055(2)
C4G 0.097(3) 0.075(2) 0.0359(17) 0.0253(16) 0.0219(17) 0.034(2)
C5G 0.088(2) 0.073(2) 0.0473(19) 0.0274(16) 0.0133(17) 0.0424(19)
C6G 0.072(2) 0.0638(19) 0.0421(16) 0.0174(14) 0.0199(15) 0.0390(16)
C1H 0.0266(11) 0.0348(12) 0.0312(13) 0.0051(10) 0.0058(9) 0.0084(9)
C2H 0.0365(15) 0.110(3) 0.0337(16) 0.0054(16) 0.0087(12) -0.0039(16)
C3H 0.0310(15) 0.106(3) 0.054(2) 0.0212(18) 0.0097(13) -0.0010(16)
C4H 0.0476(17) 0.0564(18) 0.071(2) 0.0187(16) 0.0334(16) 0.0055(14)
C5H 0.083(2) 0.093(3) 0.062(2) 0.006(2) 0.046(2) -0.015(2)
C6H 0.0520(17) 0.069(2) 0.0385(16) 0.0084(14) 0.0161(13) -0.0120(15)
C1I 0.0386(13) 0.0363(12) 0.0225(11) 0.0096(9) 0.0112(10) 0.0147(10)
C2I 0.0394(14) 0.0498(15) 0.0427(15) 0.0218(12) 0.0149(11) 0.0210(12)
C3I 0.0641(19) 0.081(2) 0.0519(18) 0.0357(17) 0.0255(15) 0.0495(18)
C4I 0.106(3) 0.071(2) 0.0371(16) 0.0266(15) 0.0252(17) 0.065(2)
C5I 0.104(3) 0.0390(15) 0.0299(15) 0.0111(12) 0.0112(15) 0.0277(16)
C6I 0.0545(16) 0.0396(14) 0.0289(13) 0.0098(11) 0.0086(11) 0.0125(12)
O4 0.0290(8) 0.0311(8) 0.0282(8) 0.0079(6) 0.0063(6) 0.0142(7)
Si4 0.0205(3) 0.0264(3) 0.0247(3) 0.0091(2) 0.0047(2) 0.0080(2)
CIJ 0.0220(10) 0.0306(11) 0.0334(12) 0.0114(9) 0.0058(9) 0.0072(9)
C2J 0.0337(12) 0.0372(13) 0.0462(15) 0.0181(11) 0.0182(11) 0.0137(10)
C3J 0.0322(13) 0.0548(16) 0.0558(17) 0.0238(13) 0.0201(12) 0.0200(12)
C4J 0.0350(14) 0.0674(19) 0.0515(17) 0.0286(14) 0.0217(12) 0.0175(13)
C5J 0.0457(15) 0.0677(19) 0.0536(17) 0.0371(15) 0.0245(13) 0.0234(14)
C6J 0.0353(13) 0.0573(16) 0.0435(15) 0.0267(13) 0.0157(11) 0.0212(12)
C1K 0.0322(12) 0.0287(11) 0.0262(12) 0.0097(9) 0.0068(9) 0.0093(9)
C2K 0.0316(13) 0.0627(17) 0.0321(14) 0.0131(12) 0.0060(10) 0.0140(12)
C3K 0.0446(15) 0.0664(19) 0.0348(15) 0.0121(13) -0.0011(12) 0.0218(14)
C4K 0.081(2) 0.0514(17) 0.0313(15) 0.0203(13) 0.0056(14) 0.0136(16)
C5K 0.084(2) 0.091(3) 0.0377(18) 0.0281(17) 0.0130(17) -0.021(2)
C6K 0.0506(17) 0.075(2) 0.0322(15) 0.0156(14) 0.0063(12) -0.0146(15)
C1L 0.0243(10) 0.0308(11) 0.0272(11) 0.0100(9) 0.0106(9) 0.0099(9)
C2L 0.0304(12) 0.0332(12) 0.0403(14) 0.0126(10) 0.0093(10) 0.0117(10)
C3L 0.0439(14) 0.0291(12) 0.0549(17) 0.0117(11) 0.0187(13) 0.0136(11)
C4L 0.0418(15) 0.0306(13) 0.0524(17) 0.0015(12) 0.0104(12) 0.0007(11)
C5L 0.0347(15) 0.0444(16) 0.071(2) 0.0061(15) -0.0091(13) 0.0049(12)
C6L 0.0350(13) 0.0302(13) 0.0618(18) 0.0105(12) -0.0035(12) 0.0105(11)
O5 0.0347(9) 0.0309(8) 0.0381(10) 0.0076(7) 0.0035(7) 0.0160(7)
Si5 0.0246(3) 0.0248(3) 0.0259(3) 0.0070(2) 0.0056(2) 0.0096(2)
C1M 0.0280(11) 0.0224(10) 0.0266(11) 0.0062(9) 0.0062(9) 0.0052(8)
C2M 0.0286(12) 0.0513(15) 0.0372(14) 0.0237(11) 0.0116(10) 0.0134(11)
C3M 0.0266(12) 0.0633(17) 0.0448(15) 0.0229(13) 0.0104(11) 0.0129(12)
C4M 0.0329(13) 0.0567(16) 0.0367(14) 0.0101(12) 0.0162(11) 0.0039(12)
C5M 0.0506(16) 0.0679(19) 0.0380(15) 0.0272(14) 0.0226(13) 0.0133(14)
C6M 0.0449(14) 0.0556(16) 0.0370(14) 0.0250(12) 0.0142(11) 0.0211(13)
C1N 0.0230(11) 0.0436(13) 0.0307(12) 0.0142(10) 0.0085(9) 0.0107(10)
C2N 0.0530(16) 0.0614(18) 0.0501(17) 0.0331(14) 0.0262(14) 0.0247(14)
C3N 0.065(2) 0.100(3) 0.071(2) 0.062(2) 0.0347(17) 0.0409(19)
C4N 0.0473(17) 0.123(3) 0.0470(19) 0.053(2) 0.0186(14) 0.0250(19)
C5N 0.064(2) 0.097(3) 0.0328(16) 0.0149(17) 0.0127(14) 0.0224(19)
C6N 0.0540(16) 0.0585(18) 0.0340(15) 0.0132(13) 0.0109(12) 0.0208(14)
C1O 0.0279(11) 0.0240(10) 0.0282(11) 0.0115(9) 0.0076(9) 0.0082(9)
C2O 0.0319(12) 0.0257(11) 0.0457(15) 0.0083(10) 0.0136(11) 0.0071(9)
C3O 0.0509(15) 0.0237(12) 0.0450(15) 0.0037(11) 0.0159(12) 0.0053(11)
C4O 0.0422(14) 0.0273(12) 0.0460(16) 0.0087(11) 0.0048(12) -0.0029(10)
C5O 0.0291(13) 0.0432(15) 0.0668(19) 0.0139(14) 0.0121(12) 0.0017(11)
C6O 0.0312(12) 0.0366(13) 0.0479(15) 0.0074(11) 0.0149(11) 0.0074(10)
O6 0.0377(9) 0.0363(9) 0.0235(8) 0.0114(7) 0.0080(7) 0.0113(7)
Si6 0.0263(3) 0.0233(3) 0.0213(3) 0.0069(2) 0.0065(2) 0.0088(2)
C1P 0.0314(11) 0.0227(10) 0.0248(11) 0.0094(8) 0.0085(9) 0.0113(9)
C2P 0.0343(12) 0.0409(13) 0.0258(12) 0.0098(10) 0.0080(10) 0.0144(10)
C3P 0.0469(15) 0.0528(16) 0.0300(13) 0.0159(11) 0.0193(11) 0.0221(12)
C4P 0.0384(13) 0.0445(14) 0.0487(16) 0.0228(12) 0.0244(12) 0.0142(11)
C5P 0.0346(13) 0.0415(14) 0.0418(15) 0.0123(11) 0.0130(11) 0.0025(11)
C6P 0.0361(12) 0.0333(12) 0.0281(12) 0.0078(10) 0.0107(10) 0.0066(10)
C1Q 0.0234(10) 0.0232(10) 0.0279(11) 0.0076(9) 0.0080(9) 0.0046(8)
C2Q 0.0305(11) 0.0274(11) 0.0297(12) 0.0117(9) 0.0125(9) 0.0078(9)
C3Q 0.0317(12) 0.0316(12) 0.0376(13) 0.0204(10) 0.0118(10) 0.0099(10)
C4Q 0.0353(12) 0.0255(11) 0.0424(14) 0.0125(10) 0.0132(10) 0.0122(10)
C5Q 0.0509(15) 0.0315(12) 0.0351(14) 0.0063(10) 0.0150(11) 0.0203(11)
C6Q 0.0411(13) 0.0297(12) 0.0261(12) 0.0073(9) 0.0064(10) 0.0143(10)
C1R 0.0298(11) 0.0252(10) 0.0230(11) 0.0071(8) 0.0089(9) 0.0094(9)
C2R 0.0291(11) 0.0301(11) 0.0348(13) 0.0119(10) 0.0116(10) 0.0105(9)
C3R 0.0277(12) 0.0401(13) 0.0365(14) 0.0106(11) 0.0060(10) 0.0056(10)
C4R 0.0446(14) 0.0289(12) 0.0368(14) 0.0042(10) 0.0032(11) 0.0004(11)
C5R 0.0576(17) 0.0260(13) 0.0538(18) 0.0047(12) -0.0009(13) 0.0130(12)
C6R 0.0405(14) 0.0293(12) 0.0438(15) 0.0064(11) -0.0026(11) 0.0118(10)
O7 0.0289(8) 0.0597(12) 0.0384(10) 0.0203(9) 0.0167(7) 0.0113(8)
Si7 0.0241(3) 0.0411(4) 0.0261(3) 0.0126(3) 0.0101(2) 0.0076(3)
C1S 0.0301(12) 0.0458(14) 0.0241(12) 0.0160(10) 0.0094(9) 0.0110(10)
C2S 0.0381(13) 0.0472(15) 0.0346(14) 0.0122(11) 0.0126(11) 0.0108(12)
C3S 0.0690(19) 0.0477(16) 0.0384(15) 0.0168(13) 0.0190(14) 0.0200(14)
C4S 0.072(2) 0.076(2) 0.0518(18) 0.0370(16) 0.0281(16) 0.0467(18)
C5S 0.0430(16) 0.092(3) 0.072(2) 0.0498(19) 0.0236(15) 0.0358(17)
C6S 0.0325(13) 0.0637(18) 0.0492(16) 0.0300(14) 0.0117(12) 0.0159(13)
C1T 0.0307(12) 0.0385(13) 0.0310(13) 0.0136(10) 0.0108(10) 0.0093(10)
C2T 0.0446(15) 0.0577(17) 0.0323(14) 0.0178(12) 0.0082(11) -0.0058(13)
C3T 0.0505(16) 0.0577(18) 0.0301(14) 0.0107(12) 0.0054(12) 0.0021(13)
C4T 0.0620(18) 0.0351(14) 0.0430(16) 0.0096(12) 0.0024(13) 0.0050(13)
C5T 0.107(3) 0.056(2) 0.055(2) 0.0272(16) 0.0081(19) -0.0242(19)
C6T 0.089(2) 0.0586(19) 0.0338(16) 0.0183(14) 0.0126(15) -0.0161(17)
C1U 0.0297(11) 0.0391(13) 0.0284(12) 0.0119(10) 0.0097(9) 0.0078(10)
C2U 0.074(2) 0.092(2) 0.0332(15) 0.0271(15) 0.0237(14) 0.0528(19)
C3U 0.101(3) 0.098(3) 0.0335(16) 0.0294(17) 0.0312(17) 0.055(2)
C4U 0.0685(19) 0.0622(19) 0.0374(16) 0.0278(14) 0.0109(14) 0.0161(16)
C5U 0.084(2) 0.102(3) 0.070(2) 0.062(2) 0.0350(19) 0.060(2)
C6U 0.078(2) 0.087(2) 0.0532(18) 0.0440(17) 0.0389(16) 0.0547(19)
O8 0.0388(9) 0.0282(8) 0.0406(10) -0.0018(7) 0.0125(8) 0.0023(7)
Si8 0.0271(3) 0.0247(3) 0.0285(3) 0.0027(2) 0.0076(2) 0.0038(2)
C1V 0.0267(11) 0.0265(11) 0.0323(12) 0.0064(9) 0.0080(9) 0.0038(9)
C2V 0.0344(13) 0.0433(14) 0.0369(14) 0.0132(11) 0.0118(11) 0.0100(11)
C3V 0.0409(14) 0.0554(17) 0.0479(16) 0.0275(14) 0.0072(12) 0.0120(13)
C4V 0.0541(17) 0.0507(17) 0.067(2) 0.0225(15) 0.0131(15) 0.0275(14)
C5V 0.076(2) 0.0578(19) 0.0521(19) 0.0080(15) 0.0208(16) 0.0398(17)
C6V 0.0563(16) 0.0428(15) 0.0345(14) 0.0078(11) 0.0122(12) 0.0218(13)
C1W 0.0254(11) 0.0316(12) 0.0300(12) 0.0090(9) 0.0042(9) 0.0065(9)
C2W 0.0344(13) 0.0341(13) 0.0377(14) 0.0110(10) 0.0089(10) 0.0060(10)
C3W 0.0299(13) 0.0438(15) 0.0533(17) 0.0210(13) 0.0077(11) 0.0034(11)
C4W 0.0291(13) 0.0626(18) 0.0593(18) 0.0310(15) 0.0190(12) 0.0155(12)
C5W 0.0344(13) 0.0540(17) 0.0531(17) 0.0132(13) 0.0189(12) 0.0174(12)
C6W 0.0307(12) 0.0343(13) 0.0454(15) 0.0067(11) 0.0111(11) 0.0058(10)
C1Z 0.0384(13) 0.0284(11) 0.0320(13) 0.0059(10) 0.0112(10) 0.0087(10)
C2Z 0.0427(15) 0.0557(17) 0.0428(16) 0.0166(13) 0.0160(12) 0.0122(13)
C3Z 0.0620(19) 0.070(2) 0.0450(17) 0.0250(15) 0.0255(15) 0.0175(16)
C4Z 0.075(2) 0.079(2) 0.0380(17) 0.0257(16) 0.0148(16) 0.0197(18)
C5Z 0.0543(19) 0.099(3) 0.0429(18) 0.0288(18) -0.0015(14) 0.0009(18)
C6Z 0.0437(15) 0.0639(19) 0.0402(16) 0.0206(14) 0.0069(12) 0.0031(13)

loop_
_atom_type_symbol
_atom_type_description
_atom_type_scat_dispersion_real
_atom_type_scat_dispersion_imag
_atom_type_scat_source
C C 0.0033 0.0016 'International Tables Vol C Tables 4.2.6.8 and 6.1.1.4'
H H 0.0000 0.0000 'International Tables Vol C Tables 4.2.6.8 and 6.1.1.4'
O O 0.0106 0.0060 'International Tables Vol C Tables 4.2.6.8 and 6.1.1.4'
Si Si 0.0817 0.0704 'International Tables Vol C Tables 4.2.6.8 and 6.1.1.4'

loop_
_geom_angle_atom_site_label_1
_geom_angle_atom_site_label_2
_geom_angle_atom_site_label_3
_geom_angle
_geom_angle_site_symmetry_1
_geom_angle_site_symmetry_3
_geom_angle_publ_flag
Si1 O1 H1 109.5 . . ?
O1 Si1 C1C 108.12(10) . . ?
O1 Si1 C1A 106.47(10) . . ?
C1C Si1 C1A 113.53(10) . . ?
O1 Si1 C1B 109.69(9) . . ?
C1C Si1 C1B 110.17(10) . . ?
C1A Si1 C1B 108.76(10) . . ?
C2A C1A C6A 116.7(2) . . ?
C2A C1A Si1 122.99(19) . . ?
C6A C1A Si1 120.22(18) . . ?
C1A C2A C3A 121.4(3) . . ?
C1A C2A H2A 119.3 . . ?
C3A C2A H2A 119.3 . . ?
C4A C3A C2A 120.7(3) . . ?
C4A C3A H3A 119.7 . . ?
C2A C3A H3A 119.7 . . ?
C3A C4A C5A 119.4(3) . . ?
C3A C4A H4A 120.3 . . ?
C5A C4A H4A 120.3 . . ?
C4A C5A C6A 120.4(3) . . ?
C4A C5A H5A 119.8 . . ?
C6A C5A H5A 119.8 . . ?
C5A C6A C1A 121.5(3) . . ?
C5A C6A H6A 119.3 . . ?
C1A C6A H6A 119.3 . . ?
C2B C1B C6B 117.0(2) . . ?
C2B C1B Si1 123.23(17) . . ?
C6B C1B Si1 119.75(16) . . ?
C3B C2B C1B 121.8(2) . . ?
C3B C2B H2B 119.1 . . ?
C1B C2B H2B 119.1 . . ?
C4B C3B C2B 119.7(2) . . ?
C4B C3B H3B 120.2 . . ?
C2B C3B H3B 120.2 . . ?
C5B C4B C3B 119.8(2) . . ?
C5B C4B H4B 120.1 . . ?
C3B C4B H4B 120.1 . . ?
C4B C5B C6B 120.2(2) . . ?
C4B C5B H5B 119.9 . . ?
C6B C5B H5B 119.9 . . ?
C5B C6B C1B 121.5(2) . . ?
C5B C6B H6B 119.3 . . ?
C1B C6B H6B 119.3 . . ?
C6C C1C C2C 117.2(2) . . ?
C6C C1C Si1 122.41(17) . . ?
C2C C1C Si1 120.35(17) . . ?
C3C C2C C1C 121.2(2) . . ?
C3C C2C H2C 119.4 . . ?
C1C C2C H2C 119.4 . . ?
C4C C3C C2C 120.2(2) . . ?
C4C C3C H3C 119.9 . . ?
C2C C3C H3C 119.9 . . ?
C3C C4C C5C 119.9(2) . . ?
C3C C4C H4C 120.1 . . ?
C5C C4C H4C 120.1 . . ?
C4C C5C C6C 120.1(2) . . ?
C4C C5C H5C 119.9 . . ?
C6C C5C H5C 119.9 . . ?
C5C C6C C1C 121.3(2) . . ?
C5C C6C H6C 119.4 . . ?
C1C C6C H6C 119.4 . . ?
Si2 O2 H2 109.5 . . ?
O2 Si2 C1FA 104.9(4) . . ?
O2 Si2 C1DA 107.9(6) . . ?
O2 Si2 C1E 110.23(10) . . ?
O2 Si2 C1D 105.4(2) . . ?
O2 Si2 C1F 109.06(15) . . ?
C2D C1D C6D 114.5(8) . . ?
C2D C1D Si2 123.7(7) . . ?
C6D C1D Si2 121.8(5) . . ?
C1D C2D C3D 123.6(8) . . ?
C1D C2D H2D 118.2 . . ?
C3D C2D H2D 118.2 . . ?
C4D C3D C2D 120.2(8) . . ?
C4D C3D H3D 119.9 . . ?
C2D C3D H3D 119.9 . . ?
C3D C4D C5D 119.9(8) . . ?
C3D C4D H4D 120.0 . . ?
C5D C4D H4D 120.0 . . ?
C4D C5D C6D 120.0(5) . . ?
C4D C5D H5D 120.0 . . ?
C6D C5D H5D 120.0 . . ?
C5D C6D C1D 121.4(5) . . ?
C5D C6D H6D 119.3 . . ?
C1D C6D H6D 119.3 . . ?
C6DA C1DA C2DA 117(2) . . ?
C6DA C1DA Si2 125.2(11) . . ?
C2DA C1DA Si2 117(2) . . ?
C3DA C2DA C1DA 121(3) . . ?
C3DA C2DA H2DA 119.5 . . ?
C1DA C2DA H2DA 119.5 . . ?
C2DA C3DA C4DA 118(2) . . ?
C2DA C3DA H3DA 121.0 . . ?
C4DA C3DA H3DA 121.0 . . ?
C5DA C4DA C3DA 117.2(17) . . ?
C5DA C4DA H4DA 121.4 . . ?
C3DA C4DA H4DA 121.4 . . ?
C4DA C5DA C6DA 123.0(8) . . ?
C4DA C5DA C5DA 106.5(8) . 2_655 ?
C6DA C5DA C5DA 108.7(9) . 2_655 ?
C4DA C5DA H5DA 118.5 . . ?
C6DA C5DA H5DA 118.5 . . ?
C5DA C5DA H5DA 50.7 2_655 . ?
C1DA C6DA C5DA 123.4(10) . . ?
C1DA C6DA H6DA 118.3 . . ?
C5DA C6DA H6DA 118.3 . . ?
C6E C1E C2E 116.9(2) . . ?
C6E C1E Si2 120.42(18) . . ?
C2E C1E Si2 122.67(19) . . ?
C1E C2E C3E 121.2(2) . . ?
C1E C2E H2E 119.4 . . ?
C3E C2E H2E 119.4 . . ?
C4E C3E C2E 120.2(3) . . ?
C4E C3E H3E 119.9 . . ?
C2E C3E H3E 119.9 . . ?
C5E C4E C3E 119.8(3) . . ?
C5E C4E H4E 120.1 . . ?
C3E C4E H4E 120.1 . . ?
C4E C5E C6E 120.0(3) . . ?
C4E C5E H5E 120.0 . . ?
C6E C5E H5E 120.0 . . ?
C1E C6E C5E 121.8(3) . . ?
C1E C6E H6E 119.1 . . ?
C5E C6E H6E 119.1 . . ?
C6F C1F C2F 117.7(4) . . ?
C6F C1F Si2 122.2(3) . . ?
C2F C1F Si2 120.0(3) . . ?
C3F C2F C1F 121.6(4) . . ?
C3F C2F H2F 119.2 . . ?
C1F C2F H2F 119.2 . . ?
C2F C3F C4F 119.4(4) . . ?
C2F C3F H3F 120.3 . . ?
C4F C3F H3F 120.3 . . ?
C5F C4F C3F 120.0(3) . . ?
C5F C4F H4F 120.0 . . ?
C3F C4F H4F 120.0 . . ?
C4F C5F C6F 120.0(3) . . ?
C4F C5F H5F 120.0 . . ?
C6F C5F H5F 120.0 . . ?
C1F C6F C5F 121.3(3) . . ?
C1F C6F H6F 119.3 . . ?
C5F C6F H6F 119.3 . . ?
C2FA C1FA C6FA 120.0 . . ?
C2FA C1FA Si2 116.2(6) . . ?
C6FA C1FA Si2 123.6(6) . . ?
C3FA C2FA C1FA 120.0 . . ?
C3FA C2FA H2FA 120.0 . . ?
C1FA C2FA H2FA 120.0 . . ?
C2FA C3FA C4FA 120.0 . . ?
C2FA C3FA H3FA 120.0 . . ?
C4FA C3FA H3FA 120.0 . . ?
C5FA C4FA C3FA 120.0 . . ?
C5FA C4FA H4FA 120.0 . . ?
C3FA C4FA H4FA 120.0 . . ?
C4FA C5FA C6FA 120.0 . . ?
C4FA C5FA H5FA 120.0 . . ?
C6FA C5FA H5FA 120.0 . . ?
C5FA C6FA C1FA 120.0 . . ?
C5FA C6FA H6FA 120.0 . . ?
C1FA C6FA H6FA 120.0 . . ?
Si3 O3 H3 109.5 . . ?
O3 Si3 C1G 111.52(11) . . ?
O3 Si3 C1H 105.00(9) . . ?
C1G Si3 C1H 110.05(11) . . ?
O3 Si3 C1I 110.61(10) . . ?
C1G Si3 C1I 107.94(10) . . ?
C1H Si3 C1I 111.76(11) . . ?
C2G C1G C6G 116.3(2) . . ?
C2G C1G Si3 122.8(2) . . ?
C6G C1G Si3 120.94(18) . . ?
C1G C2G C3G 122.2(3) . . ?
C1G C2G H2G 118.9 . . ?
C3G C2G H2G 118.9 . . ?
C4G C3G C2G 120.2(3) . . ?
C4G C3G H3G 119.9 . . ?
C2G C3G H3G 119.9 . . ?
C3G C4G C5G 119.8(3) . . ?
C3G C4G H4G 120.1 . . ?
C5G C4G H4G 120.1 . . ?
C4G C5G C6G 119.5(3) . . ?
C4G C5G H5G 120.2 . . ?
C6G C5G H5G 120.2 . . ?
C5G C6G C1G 122.0(3) . . ?
C5G C6G H6G 119.0 . . ?
C1G C6G H6G 119.0 . . ?
C2H C1H C6H 115.8(2) . . ?
C2H C1H Si3 122.29(19) . . ?
C6H C1H Si3 121.91(19) . . ?
C1H C2H C3H 122.6(3) . . ?
C1H C2H H2H 118.7 . . ?
C3H C2H H2H 118.7 . . ?
C4H C3H C2H 120.0(3) . . ?
C4H C3H H3H 120.0 . . ?
C2H C3H H3H 120.0 . . ?
C3H C4H C5H 119.8(3) . . ?
C3H C4H H4H 120.1 . . ?
C5H C4H H4H 120.1 . . ?
C4H C5H C6H 120.5(3) . . ?
C4H C5H H5H 119.8 . . ?
C6H C5H H5H 119.8 . . ?
C1H C6H C5H 121.2(3) . . ?
C1H C6H H6H 119.4 . . ?
C5H C6H H6H 119.4 . . ?
C2I C1I C6I 117.4(2) . . ?
C2I C1I Si3 121.70(19) . . ?
C6I C1I Si3 120.69(18) . . ?
C3I C2I C1I 121.4(3) . . ?
C3I C2I H2I 119.3 . . ?
C1I C2I H2I 119.3 . . ?
C4I C3I C2I 119.8(3) . . ?
C4I C3I H3I 120.1 . . ?
C2I C3I H3I 120.1 . . ?
C5I C4I C3I 120.0(3) . . ?
C5I C4I H4I 120.0 . . ?
C3I C4I H4I 120.0 . . ?
C4I C5I C6I 120.3(3) . . ?
C4I C5I H5I 119.9 . . ?
C6I C5I H5I 119.9 . . ?
C5I C6I C1I 121.1(3) . . ?
C5I C6I H6I 119.5 . . ?
C1I C6I H6I 119.5 . . ?
Si4 O4 H4 109.5 . . ?
O4 Si4 C1K 111.79(9) . . ?
O4 Si4 CIJ 110.04(10) . . ?
C1K Si4 CIJ 109.47(10) . . ?
O4 Si4 C1L 107.50(9) . . ?
C1K Si4 C1L 108.98(11) . . ?
CIJ Si4 C1L 109.01(10) . . ?
C6J CIJ C2J 116.6(2) . . ?
C6J CIJ Si4 122.15(17) . . ?
C2J CIJ Si4 121.01(18) . . ?
C3J C2J CIJ 121.8(2) . . ?
C3J C2J H2J 119.1 . . ?
CIJ C2J H2J 119.1 . . ?
C4J C3J C2J 119.9(2) . . ?
C4J C3J H3J 120.0 . . ?
C2J C3J H3J 120.0 . . ?
C5J C4J C3J 119.5(2) . . ?
C5J C4J H4J 120.2 . . ?
C3J C4J H4J 120.2 . . ?
C4J C5J C6J 120.8(3) . . ?
C4J C5J H5J 119.6 . . ?
C6J C5J H5J 119.6 . . ?
CIJ C6J C5J 121.3(2) . . ?
CIJ C6J H6J 119.4 . . ?
C5J C6J H6J 119.4 . . ?
C6K C1K C2K 116.6(2) . . ?
C6K C1K Si4 119.52(19) . . ?
C2K C1K Si4 123.82(18) . . ?
C3K C2K C1K 121.5(2) . . ?
C3K C2K H2K 119.3 . . ?
C1K C2K H2K 119.3 . . ?
C4K C3K C2K 119.5(3) . . ?
C4K C3K H3K 120.3 . . ?
C2K C3K H3K 120.3 . . ?
C5K C4K C3K 120.7(3) . . ?
C5K C4K H4K 119.7 . . ?
C3K C4K H4K 119.7 . . ?
C4K C5K C6K 120.0(3) . . ?
C4K C5K H5K 120.0 . . ?
C6K C5K H5K 120.0 . . ?
C1K C6K C5K 121.8(3) . . ?
C1K C6K H6K 119.1 . . ?
C5K C6K H6K 119.1 . . ?
C6L C1L C2L 116.4(2) . . ?
C6L C1L Si4 123.92(18) . . ?
C2L C1L Si4 119.57(17) . . ?
C3L C2L C1L 122.2(2) . . ?
C3L C2L H2L 118.9 . . ?
C1L C2L H2L 118.9 . . ?
C4L C3L C2L 119.7(2) . . ?
C4L C3L H3L 120.2 . . ?
C2L C3L H3L 120.2 . . ?
C5L C4L C3L 119.6(2) . . ?
C5L C4L H4L 120.2 . . ?
C3L C4L H4L 120.2 . . ?
C4L C5L C6L 120.6(3) . . ?
C4L C5L H5L 119.7 . . ?
C6L C5L H5L 119.7 . . ?
C1L C6L C5L 121.5(2) . . ?
C1L C6L H6L 119.3 . . ?
C5L C6L H6L 119.3 . . ?
Si5 O5 H5 109.5 . . ?
O5 Si5 C1O 107.38(9) . . ?
O5 Si5 C1N 109.20(10) . . ?
C1O Si5 C1N 110.94(11) . . ?
O5 Si5 C1M 109.40(10) . . ?
C1O Si5 C1M 109.63(10) . . ?
C1N Si5 C1M 110.23(10) . . ?
C2M C1M C6M 116.9(2) . . ?
C2M C1M Si5 122.64(17) . . ?
C6M C1M Si5 120.40(18) . . ?
C1M C2M C3M 121.8(2) . . ?
C1M C2M H2M 119.1 . . ?
C3M C2M H2M 119.1 . . ?
C4M C3M C2M 119.6(2) . . ?
C4M C3M H3M 120.2 . . ?
C2M C3M H3M 120.2 . . ?
C3M C4M C5M 120.0(2) . . ?
C3M C4M H4M 120.0 . . ?
C5M C4M H4M 120.0 . . ?
C4M C5M C6M 120.0(2) . . ?
C4M C5M H5M 120.0 . . ?
C6M C5M H5M 120.0 . . ?
C5M C6M C1M 121.6(2) . . ?
C5M C6M H6M 119.2 . . ?
C1M C6M H6M 119.2 . . ?
C6N C1N C2N 116.8(2) . . ?
C6N C1N Si5 123.3(2) . . ?
C2N C1N Si5 119.79(18) . . ?
C3N C2N C1N 121.9(3) . . ?
C3N C2N H2N 119.0 . . ?
C1N C2N H2N 119.0 . . ?
C4N C3N C2N 119.6(3) . . ?
C4N C3N H3N 120.2 . . ?
C2N C3N H3N 120.2 . . ?
C5N C4N C3N 120.0(3) . . ?
C5N C4N H4N 120.0 . . ?
C3N C4N H4N 120.0 . . ?
C4N C5N C6N 120.2(3) . . ?
C4N C5N H5N 119.9 . . ?
C6N C5N H5N 119.9 . . ?
C5N C6N C1N 121.4(3) . . ?
C5N C6N H6N 119.3 . . ?
C1N C6N H6N 119.3 . . ?
C2O C1O C6O 117.2(2) . . ?
C2O C1O Si5 122.77(16) . . ?
C6O C1O Si5 119.99(16) . . ?
C3O C2O C1O 121.4(2) . . ?
C3O C2O H2O 119.3 . . ?
C1O C2O H2O 119.3 . . ?
C4O C3O C2O 120.3(2) . . ?
C4O C3O H3O 119.9 . . ?
C2O C3O H3O 119.9 . . ?
C3O C4O C5O 119.6(2) . . ?
C3O C4O H4O 120.2 . . ?
C5O C4O H4O 120.2 . . ?
C4O C5O C6O 120.2(2) . . ?
C4O C5O H5O 119.9 . . ?
C6O C5O H5O 119.9 . . ?
C5O C6O C1O 121.3(2) . . ?
C5O C6O H6O 119.4 . . ?
C1O C6O H6O 119.4 . . ?
Si6 O6 H6 109.5 . . ?
O6 Si6 C1Q 109.27(9) . . ?
O6 Si6 C1P 105.63(9) . . ?
C1Q Si6 C1P 112.18(10) . . ?
O6 Si6 C1R 110.56(10) . . ?
C1Q Si6 C1R 109.71(10) . . ?
C1P Si6 C1R 109.43(9) . . ?
C2P C1P C6P 116.9(2) . . ?
C2P C1P Si6 122.08(17) . . ?
C6P C1P Si6 120.99(16) . . ?
C3P C2P C1P 122.0(2) . . ?
C3P C2P H2P 119.0 . . ?
C1P C2P H2P 119.0 . . ?
C4P C3P C2P 119.6(2) . . ?
C4P C3P H3P 120.2 . . ?
C2P C3P H3P 120.2 . . ?
C5P C4P C3P 120.0(2) . . ?
C5P C4P H4P 120.0 . . ?
C3P C4P H4P 120.0 . . ?
C4P C5P C6P 120.1(2) . . ?
C4P C5P H5P 120.0 . . ?
C6P C5P H5P 120.0 . . ?
C5P C6P C1P 121.4(2) . . ?
C5P C6P H6P 119.3 . . ?
C1P C6P H6P 119.3 . . ?
C2Q C1Q C6Q 117.21(19) . . ?
C2Q C1Q Si6 120.53(15) . . ?
C6Q C1Q Si6 122.25(17) . . ?
C3Q C2Q C1Q 121.8(2) . . ?
C3Q C2Q H2Q 119.1 . . ?
C1Q C2Q H2Q 119.1 . . ?
C4Q C3Q C2Q 119.9(2) . . ?
C4Q C3Q H3Q 120.0 . . ?
C2Q C3Q H3Q 120.0 . . ?
C3Q C4Q C5Q 119.7(2) . . ?
C3Q C4Q H4Q 120.1 . . ?
C5Q C4Q H4Q 120.1 . . ?
C4Q C5Q C6Q 120.3(2) . . ?
C4Q C5Q H5Q 119.9 . . ?
C6Q C5Q H5Q 119.9 . . ?
C5Q C6Q C1Q 121.1(2) . . ?
C5Q C6Q H6Q 119.5 . . ?
C1Q C6Q H6Q 119.5 . . ?
C6R C1R C2R 117.5(2) . . ?
C6R C1R Si6 118.47(17) . . ?
C2R C1R Si6 124.00(16) . . ?
C3R C2R C1R 121.3(2) . . ?
C3R C2R H2R 119.4 . . ?
C1R C2R H2R 119.4 . . ?
C4R C3R C2R 120.0(2) . . ?
C4R C3R H3R 120.0 . . ?
C2R C3R H3R 120.0 . . ?
C3R C4R C5R 119.6(2) . . ?
C3R C4R H4R 120.2 . . ?
C5R C4R H4R 120.2 . . ?
C4R C5R C6R 120.5(2) . . ?
C4R C5R H5R 119.7 . . ?
C6R C5R H5R 119.7 . . ?
C5R C6R C1R 121.0(2) . . ?
C5R C6R H6R 119.5 . . ?
C1R C6R H6R 119.5 . . ?
Si7 O7 H7 109.5 . . ?
O7 Si7 C1U 109.43(10) . . ?
O7 Si7 C1S 109.07(10) . . ?
C1U Si7 C1S 109.57(10) . . ?
O7 Si7 C1T 106.78(10) . . ?
C1U Si7 C1T 110.96(11) . . ?
C1S Si7 C1T 110.96(11) . . ?
C2S C1S C6S 117.2(2) . . ?
C2S C1S Si7 121.33(18) . . ?
C6S C1S Si7 121.4(2) . . ?
C1S C2S C3S 121.2(2) . . ?
C1S C2S H2S 119.4 . . ?
C3S C2S H2S 119.4 . . ?
C4S C3S C2S 119.9(3) . . ?
C4S C3S H3S 120.1 . . ?
C2S C3S H3S 120.1 . . ?
C5S C4S C3S 120.0(3) . . ?
C5S C4S H4S 120.0 . . ?
C3S C4S H4S 120.0 . . ?
C4S C5S C6S 120.1(3) . . ?
C4S C5S H5S 119.9 . . ?
C6S C5S H5S 119.9 . . ?
C5S C6S C1S 121.6(3) . . ?
C5S C6S H6S 119.2 . . ?
C1S C6S H6S 119.2 . . ?
C6T C1T C2T 116.7(2) . . ?
C6T C1T Si7 121.94(19) . . ?
C2T C1T Si7 121.30(19) . . ?
C3T C2T C1T 121.9(3) . . ?
C3T C2T H2T 119.0 . . ?
C1T C2T H2T 119.0 . . ?
C4T C3T C2T 119.8(3) . . ?
C4T C3T H3T 120.1 . . ?
C2T C3T H3T 120.1 . . ?
C5T C4T C3T 119.6(3) . . ?
C5T C4T H4T 120.2 . . ?
C3T C4T H4T 120.2 . . ?
C4T C5T C6T 120.3(3) . . ?
C4T C5T H5T 119.9 . . ?
C6T C5T H5T 119.9 . . ?
C1T C6T C5T 121.6(3) . . ?
C1T C6T H6T 119.2 . . ?
C5T C6T H6T 119.2 . . ?
C6U C1U C2U 116.4(2) . . ?
C6U C1U Si7 120.96(18) . . ?
C2U C1U Si7 122.68(19) . . ?
C1U C2U C3U 121.4(3) . . ?
C1U C2U H2U 119.3 . . ?
C3U C2U H2U 119.3 . . ?
C4U C3U C2U 120.8(3) . . ?
C4U C3U H3U 119.6 . . ?
C2U C3U H3U 119.6 . . ?
C3U C4U C5U 119.4(3) . . ?
C3U C4U H4U 120.3 . . ?
C5U C4U H4U 120.3 . . ?
C4U C5U C6U 120.4(3) . . ?
C4U C5U H5U 119.8 . . ?
C6U C5U H5U 119.8 . . ?
C1U C6U C5U 121.6(3) . . ?
C1U C6U H6U 119.2 . . ?
C5U C6U H6U 119.2 . . ?
Si8 O8 H8 109.5 . . ?
O8 Si8 C1V 105.88(10) . . ?
O8 Si8 C1Z 108.93(11) . . ?
C1V Si8 C1Z 111.67(10) . . ?
O8 Si8 C1W 108.88(10) . . ?
C1V Si8 C1W 109.44(11) . . ?
C1Z Si8 C1W 111.84(11) . . ?
C6V C1V C2V 117.3(2) . . ?
C6V C1V Si8 123.53(19) . . ?
C2V C1V Si8 119.21(17) . . ?
C3V C2V C1V 121.5(2) . . ?
C3V C2V H2V 119.3 . . ?
C1V C2V H2V 119.3 . . ?
C4V C3V C2V 120.0(3) . . ?
C4V C3V H3V 120.0 . . ?
C2V C3V H3V 120.0 . . ?
C5V C4V C3V 119.8(3) . . ?
C5V C4V H4V 120.1 . . ?
C3V C4V H4V 120.1 . . ?
C4V C5V C6V 120.4(3) . . ?
C4V C5V H5V 119.8 . . ?
C6V C5V H5V 119.8 . . ?
C5V C6V C1V 121.1(3) . . ?
C5V C6V H6V 119.5 . . ?
C1V C6V H6V 119.5 . . ?
C6W C1W C2W 117.1(2) . . ?
C6W C1W Si8 122.88(17) . . ?
C2W C1W Si8 119.99(17) . . ?
C3W C2W C1W 121.5(2) . . ?
C3W C2W H2W 119.3 . . ?
C1W C2W H2W 119.3 . . ?
C4W C3W C2W 120.0(2) . . ?
C4W C3W H3W 120.0 . . ?
C2W C3W H3W 120.0 . . ?
C5W C4W C3W 119.8(2) . . ?
C5W C4W H4W 120.1 . . ?
C3W C4W H4W 120.1 . . ?
C4W C5W C6W 120.0(2) . . ?
C4W C5W H5W 120.0 . . ?
C6W C5W H5W 120.0 . . ?
C5W C6W C1W 121.6(2) . . ?
C5W C6W H6W 119.2 . . ?
C1W C6W H6W 119.2 . . ?
C6Z C1Z C2Z 116.7(2) . . ?
C6Z C1Z Si8 122.92(19) . . ?
C2Z C1Z Si8 120.39(19) . . ?
C3Z C2Z C1Z 121.5(3) . . ?
C3Z C2Z H2Z 119.2 . . ?
C1Z C2Z H2Z 119.2 . . ?
C4Z C3Z C2Z 120.2(3) . . ?
C4Z C3Z H3Z 119.9 . . ?
C2Z C3Z H3Z 119.9 . . ?
C3Z C4Z C5Z 119.6(3) . . ?
C3Z C4Z H4Z 120.2 . . ?
C5Z C4Z H4Z 120.2 . . ?
C4Z C5Z C6Z 120.1(3) . . ?
C4Z C5Z H5Z 120.0 . . ?
C6Z C5Z H5Z 120.0 . . ?
C1Z C6Z C5Z 121.8(3) . . ?
C1Z C6Z H6Z 119.1 . . ?
C5Z C6Z H6Z 119.1 . . ?

loop_
_geom_bond_atom_site_label_1
_geom_bond_atom_site_label_2
_geom_bond_distance
_geom_bond_site_symmetry_2
_geom_bond_publ_flag
O1 Si1 1.6478(16) . ?
O1 H1 0.8400 . ?
Si1 C1C 1.866(2) . ?
Si1 C1A 1.867(2) . ?
Si1 C1B 1.870(2) . ?
C1A C2A 1.384(3) . ?
C1A C6A 1.390(3) . ?
C2A C3A 1.390(4) . ?
C2A H2A 0.9500 . ?
C3A C4A 1.356(5) . ?
C3A H3A 0.9500 . ?
C4A C5A 1.367(5) . ?
C4A H4A 0.9500 . ?
C5A C6A 1.386(4) . ?
C5A H5A 0.9500 . ?
C6A H6A 0.9500 . ?
C1B C2B 1.390(3) . ?
C1B C6B 1.396(3) . ?
C2B C3B 1.389(3) . ?
C2B H2B 0.9500 . ?
C3B C4B 1.380(4) . ?
C3B H3B 0.9500 . ?
C4B C5B 1.375(4) . ?
C4B H4B 0.9500 . ?
C5B C6B 1.384(3) . ?
C5B H5B 0.9500 . ?
C6B H6B 0.9500 . ?
C1C C6C 1.400(3) . ?
C1C C2C 1.402(3) . ?
C2C C3C 1.389(3) . ?
C2C H2C 0.9500 . ?
C3C C4C 1.378(4) . ?
C3C H3C 0.9500 . ?
C4C C5C 1.378(4) . ?
C4C H4C 0.9500 . ?
C5C C6C 1.389(3) . ?
C5C H5C 0.9500 . ?
C6C H6C 0.9500 . ?
O2 Si2 1.6482(16) . ?
O2 H2 0.8400 . ?
Si2 C1FA 1.722(8) . ?
Si2 C1DA 1.832(18) . ?
Si2 C1E 1.869(3) . ?
Si2 C1D 1.883(7) . ?
Si2 C1F 1.919(4) . ?
C1D C2D 1.356(15) . ?
C1D C6D 1.391(8) . ?
C2D C3D 1.384(11) . ?
C2D H2D 0.9500 . ?
C3D C4D 1.296(15) . ?
C3D H3D 0.9500 . ?
C4D C5D 1.366(7) . ?
C4D H4D 0.9500 . ?
C5D C6D 1.379(7) . ?
C5D H5D 0.9500 . ?
C6D H6D 0.9500 . ?
C1DA C6DA 1.318(18) . ?
C1DA C2DA 1.49(4) . ?
C2DA C3DA 1.34(4) . ?
C2DA H2DA 0.9500 . ?
C3DA C4DA 1.52(4) . ?
C3DA H3DA 0.9500 . ?
C4DA C5DA 1.339(15) . ?
C4DA H4DA 0.9500 . ?
C5DA C6DA 1.370(12) . ?
C5DA C5DA 1.952(17) 2_655 ?
C5DA H5DA 0.9500 . ?
C6DA H6DA 0.9500 . ?
C1E C6E 1.384(3) . ?
C1E C2E 1.389(3) . ?
C2E C3E 1.392(4) . ?
C2E H2E 0.9500 . ?
C3E C4E 1.366(4) . ?
C3E H3E 0.9500 . ?
C4E C5E 1.365(4) . ?
C4E H4E 0.9500 . ?
C5E C6E 1.386(4) . ?
C5E H5E 0.9500 . ?
C6E H6E 0.9500 . ?
C1F C6F 1.388(5) . ?
C1F C2F 1.397(5) . ?
C2F C3F 1.387(5) . ?
C2F H2F 0.9500 . ?
C3F C4F 1.393(5) . ?
C3F H3F 0.9500 . ?
C4F C5F 1.377(5) . ?
C4F H4F 0.9500 . ?
C5F C6F 1.391(4) . ?
C5F H5F 0.9500 . ?
C6F H6F 0.9500 . ?
C1FA C2FA 1.3900 . ?
C1FA C6FA 1.3900 . ?
C2FA C3FA 1.3900 . ?
C2FA H2FA 0.9500 . ?
C3FA C4FA 1.3900 . ?
C3FA H3FA 0.9500 . ?
C4FA C5FA 1.3900 . ?
C4FA H4FA 0.9500 . ?
C5FA C6FA 1.3900 . ?
C5FA H5FA 0.9500 . ?
C6FA H6FA 0.9500 . ?
O3 Si3 1.6463(18) . ?
O3 H3 0.8400 . ?
Si3 C1G 1.860(3) . ?
Si3 C1H 1.867(2) . ?
Si3 C1I 1.867(2) . ?
C1G C2G 1.377(3) . ?
C1G C6G 1.394(4) . ?
C2G C3G 1.385(4) . ?
C2G H2G 0.9500 . ?
C3G C4G 1.361(4) . ?
C3G H3G 0.9500 . ?
C4G C5G 1.373(4) . ?
C4G H4G 0.9500 . ?
C5G C6G 1.388(4) . ?
C5G H5G 0.9500 . ?
C6G H6G 0.9500 . ?
C1H C2H 1.371(3) . ?
C1H C6H 1.380(3) . ?
C2H C3H 1.395(4) . ?
C2H H2H 0.9500 . ?
C3H C4H 1.324(4) . ?
C3H H3H 0.9500 . ?
C4H C5H 1.359(4) . ?
C4H H4H 0.9500 . ?
C5H C6H 1.389(4) . ?
C5H H5H 0.9500 . ?
C6H H6H 0.9500 . ?
C1I C2I 1.396(3) . ?
C1I C6I 1.398(3) . ?
C2I C3I 1.388(4) . ?
C2I H2I 0.9500 . ?
C3I C4I 1.378(5) . ?
C3I H3I 0.9500 . ?
C4I C5I 1.373(5) . ?
C4I H4I 0.9500 . ?
C5I C6I 1.384(4) . ?
C5I H5I 0.9500 . ?
C6I H6I 0.9500 . ?
O4 Si4 1.6446(16) . ?
O4 H4 0.8400 . ?
Si4 C1K 1.860(2) . ?
Si4 CIJ 1.867(2) . ?
Si4 C1L 1.869(2) . ?
CIJ C6J 1.386(3) . ?
CIJ C2J 1.400(3) . ?
C2J C3J 1.387(3) . ?
C2J H2J 0.9500 . ?
C3J C4J 1.369(4) . ?
C3J H3J 0.9500 . ?
C4J C5J 1.366(4) . ?
C4J H4J 0.9500 . ?
C5J C6J 1.389(3) . ?
C5J H5J 0.9500 . ?
C6J H6J 0.9500 . ?
C1K C6K 1.374(3) . ?
C1K C2K 1.392(3) . ?
C2K C3K 1.391(4) . ?
C2K H2K 0.9500 . ?
C3K C4K 1.360(4) . ?
C3K H3K 0.9500 . ?
C4K C5K 1.343(4) . ?
C4K H4K 0.9500 . ?
C5K C6K 1.393(4) . ?
C5K H5K 0.9500 . ?
C6K H6K 0.9500 . ?
C1L C6L 1.389(3) . ?
C1L C2L 1.391(3) . ?
C2L C3L 1.390(3) . ?
C2L H2L 0.9500 . ?
C3L C4L 1.374(4) . ?
C3L H3L 0.9500 . ?
C4L C5L 1.363(4) . ?
C4L H4L 0.9500 . ?
C5L C6L 1.392(4) . ?
C5L H5L 0.9500 . ?
C6L H6L 0.9500 . ?
O5 Si5 1.6413(17) . ?
O5 H5 0.8400 . ?
Si5 C1O 1.865(2) . ?
Si5 C1N 1.865(2) . ?
Si5 C1M 1.870(2) . ?
C1M C2M 1.386(3) . ?
C1M C6M 1.391(3) . ?
C2M C3M 1.388(3) . ?
C2M H2M 0.9500 . ?
C3M C4M 1.372(4) . ?
C3M H3M 0.9500 . ?
C4M C5M 1.372(4) . ?
C4M H4M 0.9500 . ?
C5M C6M 1.382(3) . ?
C5M H5M 0.9500 . ?
C6M H6M 0.9500 . ?
C1N C6N 1.392(3) . ?
C1N C2N 1.392(4) . ?
C2N C3N 1.380(4) . ?
C2N H2N 0.9500 . ?
C3N C4N 1.378(5) . ?
C3N H3N 0.9500 . ?
C4N C5N 1.363(5) . ?
C4N H4N 0.9500 . ?
C5N C6N 1.387(4) . ?
C5N H5N 0.9500 . ?
C6N H6N 0.9500 . ?
C1O C2O 1.390(3) . ?
C1O C6O 1.397(3) . ?
C2O C3O 1.386(3) . ?
C2O H2O 0.9500 . ?
C3O C4O 1.370(4) . ?
C3O H3O 0.9500 . ?
C4O C5O 1.379(4) . ?
C4O H4O 0.9500 . ?
C5O C6O 1.380(3) . ?
C5O H5O 0.9500 . ?
C6O H6O 0.9500 . ?
O6 Si6 1.6482(17) . ?
O6 H6 0.8400 . ?
Si6 C1Q 1.867(2) . ?
Si6 C1P 1.868(2) . ?
Si6 C1R 1.869(2) . ?
C1P C2P 1.393(3) . ?
C1P C6P 1.400(3) . ?
C2P C3P 1.388(3) . ?
C2P H2P 0.9500 . ?
C3P C4P 1.379(4) . ?
C3P H3P 0.9500 . ?
C4P C5P 1.378(3) . ?
C4P H4P 0.9500 . ?
C5P C6P 1.388(3) . ?
C5P H5P 0.9500 . ?
C6P H6P 0.9500 . ?
C1Q C2Q 1.395(3) . ?
C1Q C6Q 1.398(3) . ?
C2Q C3Q 1.389(3) . ?
C2Q H2Q 0.9500 . ?
C3Q C4Q 1.378(3) . ?
C3Q H3Q 0.9500 . ?
C4Q C5Q 1.380(3) . ?
C4Q H4Q 0.9500 . ?
C5Q C6Q 1.393(3) . ?
C5Q H5Q 0.9500 . ?
C6Q H6Q 0.9500 . ?
C1R C6R 1.389(3) . ?
C1R C2R 1.396(3) . ?
C2R C3R 1.390(3) . ?
C2R H2R 0.9500 . ?
C3R C4R 1.373(3) . ?
C3R H3R 0.9500 . ?
C4R C5R 1.377(4) . ?
C4R H4R 0.9500 . ?
C5R C6R 1.386(3) . ?
C5R H5R 0.9500 . ?
C6R H6R 0.9500 . ?
O7 Si7 1.6459(16) . ?
O7 H7 0.8400 . ?
Si7 C1U 1.862(2) . ?
Si7 C1S 1.863(2) . ?
Si7 C1T 1.865(3) . ?
C1S C2S 1.390(3) . ?
C1S C6S 1.396(3) . ?
C2S C3S 1.391(4) . ?
C2S H2S 0.9500 . ?
C3S C4S 1.375(4) . ?
C3S H3S 0.9500 . ?
C4S C5S 1.373(5) . ?
C4S H4S 0.9500 . ?
C5S C6S 1.377(4) . ?
C5S H5S 0.9500 . ?
C6S H6S 0.9500 . ?
C1T C6T 1.379(4) . ?
C1T C2T 1.384(3) . ?
C2T C3T 1.383(4) . ?
C2T H2T 0.9500 . ?
C3T C4T 1.367(4) . ?
C3T H3T 0.9500 . ?
C4T C5T 1.363(4) . ?
C4T H4T 0.9500 . ?
C5T C6T 1.386(4) . ?
C5T H5T 0.9500 . ?
C6T H6T 0.9500 . ?
C1U C6U 1.380(4) . ?
C1U C2U 1.381(3) . ?
C2U C3U 1.386(4) . ?
C2U H2U 0.9500 . ?
C3U C4U 1.345(4) . ?
C3U H3U 0.9500 . ?
C4U C5U 1.354(4) . ?
C4U H4U 0.9500 . ?
C5U C6U 1.385(4) . ?
C5U H5U 0.9500 . ?
C6U H6U 0.9500 . ?
O8 Si8 1.6458(18) . ?
O8 H8 0.8400 . ?
Si8 C1V 1.865(2) . ?
Si8 C1Z 1.865(3) . ?
Si8 C1W 1.868(2) . ?
C1V C6V 1.393(3) . ?
C1V C2V 1.394(3) . ?
C2V C3V 1.378(4) . ?
C2V H2V 0.9500 . ?
C3V C4V 1.377(4) . ?
C3V H3V 0.9500 . ?
C4V C5V 1.367(4) . ?
C4V H4V 0.9500 . ?
C5V C6V 1.384(4) . ?
C5V H5V 0.9500 . ?
C6V H6V 0.9500 . ?
C1W C6W 1.396(3) . ?
C1W C2W 1.397(3) . ?
C2W C3W 1.386(3) . ?
C2W H2W 0.9500 . ?
C3W C4W 1.385(4) . ?
C3W H3W 0.9500 . ?
C4W C5W 1.375(4) . ?
C4W H4W 0.9500 . ?
C5W C6W 1.388(3) . ?
C5W H5W 0.9500 . ?
C6W H6W 0.9500 . ?
C1Z C6Z 1.386(3) . ?
C1Z C2Z 1.397(3) . ?
C2Z C3Z 1.384(4) . ?
C2Z H2Z 0.9500 . ?
C3Z C4Z 1.369(4) . ?
C3Z H3Z 0.9500 . ?
C4Z C5Z 1.373(4) . ?
C4Z H4Z 0.9500 . ?
C5Z C6Z 1.386(4) . ?
C5Z H5Z 0.9500 . ?
C6Z H6Z 0.9500 . ?

loop_
_geom_hbond_atom_site_label_D
_geom_hbond_atom_site_label_H
_geom_hbond_atom_site_label_A
_geom_hbond_distance_DH
_geom_hbond_distance_HA
_geom_hbond_distance_DA
_geom_hbond_angle_DHA
_geom_hbond_site_symmetry_A
O1 H1 O4 0.84 1.88 2.664(2) 154.3 .
O2 H2 O1 0.84 1.91 2.682(2) 151.7 .
O3 H3 O2 0.84 1.97 2.694(2) 143.9 .
O4 H4 O3 0.84 1.94 2.684(2) 147.1 .
O5 H5 O6 0.84 1.91 2.668(2) 148.5 .
O6 H6 O7 0.84 1.94 2.661(2) 143.6 .
O7 H7 O8 0.84 1.91 2.635(3) 144.5 .
O8 H8 O5 0.84 1.93 2.642(2) 142.2 .

loop_
_geom_torsion_atom_site_label_1
_geom_torsion_atom_site_label_2
_geom_torsion_atom_site_label_3
_geom_torsion_atom_site_label_4
_geom_torsion
_geom_torsion_site_symmetry_1
_geom_torsion_site_symmetry_2
_geom_torsion_site_symmetry_3
_geom_torsion_site_symmetry_4
_geom_torsion_publ_flag
O1 Si1 C1A C2A 154.9(2) . . . . ?
C1C Si1 C1A C2A 36.1(2) . . . . ?
C1B Si1 C1A C2A -87.0(2) . . . . ?
O1 Si1 C1A C6A -29.4(2) . . . . ?
C1C Si1 C1A C6A -148.25(19) . . . . ?
C1B Si1 C1A C6A 88.7(2) . . . . ?
C6A C1A C2A C3A -0.9(4) . . . . ?
Si1 C1A C2A C3A 175.0(2) . . . . ?
C1A C2A C3A C4A 0.8(5) . . . . ?
C2A C3A C4A C5A -0.2(5) . . . . ?
C3A C4A C5A C6A -0.4(5) . . . . ?
C4A C5A C6A C1A 0.3(5) . . . . ?
C2A C1A C6A C5A 0.3(4) . . . . ?
Si1 C1A C6A C5A -175.6(2) . . . . ?
O1 Si1 C1B C2B -101.6(2) . . . . ?
C1C Si1 C1B C2B 17.3(2) . . . . ?
C1A Si1 C1B C2B 142.3(2) . . . . ?
O1 Si1 C1B C6B 78.1(2) . . . . ?
C1C Si1 C1B C6B -162.96(18) . . . . ?
C1A Si1 C1B C6B -37.9(2) . . . . ?
C6B C1B C2B C3B 1.0(4) . . . . ?
Si1 C1B C2B C3B -179.2(2) . . . . ?
C1B C2B C3B C4B 0.4(4) . . . . ?
C2B C3B C4B C5B -1.3(4) . . . . ?
C3B C4B C5B C6B 0.8(4) . . . . ?
C4B C5B C6B C1B 0.6(4) . . . . ?
C2B C1B C6B C5B -1.5(4) . . . . ?
Si1 C1B C6B C5B 178.7(2) . . . . ?
O1 Si1 C1C C6C 173.47(17) . . . . ?
C1A Si1 C1C C6C -68.6(2) . . . . ?
C1B Si1 C1C C6C 53.6(2) . . . . ?
O1 Si1 C1C C2C -5.54(19) . . . . ?
C1A Si1 C1C C2C 112.35(18) . . . . ?
C1B Si1 C1C C2C -125.40(17) . . . . ?
C6C C1C C2C C3C 0.3(3) . . . . ?
Si1 C1C C2C C3C 179.36(16) . . . . ?
C1C C2C C3C C4C 0.4(3) . . . . ?
C2C C3C C4C C5C -0.2(4) . . . . ?
C3C C4C C5C C6C -0.7(4) . . . . ?
C4C C5C C6C C1C 1.4(4) . . . . ?
C2C C1C C6C C5C -1.2(3) . . . . ?
Si1 C1C C6C C5C 179.78(18) . . . . ?
O2 Si2 C1D C2D 165.4(6) . . . . ?
O2 Si2 C1D C6D -12.8(6) . . . . ?
C6D C1D C2D C3D -6.1(9) . . . . ?
Si2 C1D C2D C3D 175.6(4) . . . . ?
C1D C2D C3D C4D 4.2(10) . . . . ?
C2D C3D C4D C5D -0.5(14) . . . . ?
C3D C4D C5D C6D -0.7(16) . . . . ?
C4D C5D C6D C1D -1.6(16) . . . . ?
C2D C1D C6D C5D 4.7(13) . . . . ?
Si2 C1D C6D C5D -176.9(8) . . . . ?
O2 Si2 C1DA C6DA -43.3(12) . . . . ?
O2 Si2 C1DA C2DA 127.0(17) . . . . ?
C6DA C1DA C2DA C3DA -4(3) . . . . ?
Si2 C1DA C2DA C3DA -175.3(16) . . . . ?
C1DA C2DA C3DA C4DA -1(3) . . . . ?
C2DA C3DA C4DA C5DA 4(3) . . . . ?
C3DA C4DA C5DA C6DA -3(2) . . . . ?
C3DA C4DA C5DA C5DA -129.0(17) . . . 2_655 ?
C2DA C1DA C6DA C5DA 6(2) . . . . ?
Si2 C1DA C6DA C5DA 176.3(9) . . . . ?
C4DA C5DA C6DA C1DA -2.6(17) . . . . ?
C5DA C5DA C6DA C1DA 122.6(11) 2_655 . . . ?
O2 Si2 C1E C6E -65.1(2) . . . . ?
O2 Si2 C1E C2E 114.8(2) . . . . ?
C6E C1E C2E C3E -1.8(4) . . . . ?
Si2 C1E C2E C3E 178.25(19) . . . . ?
C1E C2E C3E C4E 0.9(4) . . . . ?
C2E C3E C4E C5E 0.7(4) . . . . ?
C3E C4E C5E C6E -1.3(4) . . . . ?
C2E C1E C6E C5E 1.3(4) . . . . ?
Si2 C1E C6E C5E -178.8(2) . . . . ?
C4E C5E C6E C1E 0.3(4) . . . . ?
C6F C1F C2F C3F 1.8(7) . . . . ?
Si2 C1F C2F C3F -174.7(4) . . . . ?
C1F C2F C3F C4F -0.1(7) . . . . ?
C2F C3F C4F C5F -1.8(7) . . . . ?
C3F C4F C5F C6F 1.7(6) . . . . ?
C2F C1F C6F C5F -1.9(6) . . . . ?
Si2 C1F C6F C5F 174.5(3) . . . . ?
C4F C5F C6F C1F 0.1(5) . . . . ?
O2 Si2 C1FA C2FA -56.1(6) . . . . ?
O2 Si2 C1FA C6FA 128.9(6) . . . . ?
C6FA C1FA C2FA C3FA 0.0 . . . . ?
Si2 C1FA C2FA C3FA -175.3(8) . . . . ?
C1FA C2FA C3FA C4FA 0.0 . . . . ?
C2FA C3FA C4FA C5FA 0.0 . . . . ?
C3FA C4FA C5FA C6FA 0.0 . . . . ?
C4FA C5FA C6FA C1FA 0.0 . . . . ?
C2FA C1FA C6FA C5FA 0.0 . . . . ?
Si2 C1FA C6FA C5FA 174.9(9) . . . . ?
O3 Si3 C1G C2G 113.5(2) . . . . ?
C1H Si3 C1G C2G -130.4(2) . . . . ?
C1I Si3 C1G C2G -8.2(3) . . . . ?
O3 Si3 C1G C6G -66.1(2) . . . . ?
C1H Si3 C1G C6G 50.0(3) . . . . ?
C1I Si3 C1G C6G 172.2(2) . . . . ?
C6G C1G C2G C3G 2.2(4) . . . . ?
Si3 C1G C2G C3G -177.4(3) . . . . ?
C1G C2G C3G C4G -2.1(5) . . . . ?
C2G C3G C4G C5G 0.5(6) . . . . ?
C3G C4G C5G C6G 0.8(5) . . . . ?
C4G C5G C6G C1G -0.6(5) . . . . ?
C2G C1G C6G C5G -0.9(4) . . . . ?
Si3 C1G C6G C5G 178.7(3) . . . . ?
O3 Si3 C1H C2H 155.1(3) . . . . ?
C1G Si3 C1H C2H 35.0(3) . . . . ?
C1I Si3 C1H C2H -84.9(3) . . . . ?
O3 Si3 C1H C6H -23.7(3) . . . . ?
C1G Si3 C1H C6H -143.8(2) . . . . ?
C1I Si3 C1H C6H 96.3(3) . . . . ?
C6H C1H C2H C3H -2.9(5) . . . . ?
Si3 C1H C2H C3H 178.3(3) . . . . ?
C1H C2H C3H C4H 0.7(6) . . . . ?
C2H C3H C4H C5H 3.1(6) . . . . ?
C3H C4H C5H C6H -4.4(6) . . . . ?
C2H C1H C6H C5H 1.5(5) . . . . ?
Si3 C1H C6H C5H -179.6(3) . . . . ?
C4H C5H C6H C1H 2.1(6) . . . . ?
O3 Si3 C1I C2I -27.6(2) . . . . ?
C1G Si3 C1I C2I 94.7(2) . . . . ?
C1H Si3 C1I C2I -144.16(19) . . . . ?
O3 Si3 C1I C6I 158.31(18) . . . . ?
C1G Si3 C1I C6I -79.4(2) . . . . ?
C1H Si3 C1I C6I 41.7(2) . . . . ?
C6I C1I C2I C3I 1.7(4) . . . . ?
Si3 C1I C2I C3I -172.7(2) . . . . ?
C1I C2I C3I C4I 0.0(4) . . . . ?
C2I C3I C4I C5I -2.3(4) . . . . ?
C3I C4I C5I C6I 2.7(4) . . . . ?
C4I C5I C6I C1I -1.0(4) . . . . ?
C2I C1I C6I C5I -1.2(4) . . . . ?
Si3 C1I C6I C5I 173.18(19) . . . . ?
O4 Si4 CIJ C6J 9.1(2) . . . . ?
C1K Si4 CIJ C6J 132.4(2) . . . . ?
C1L Si4 CIJ C6J -108.5(2) . . . . ?
O4 Si4 CIJ C2J -176.26(17) . . . . ?
C1K Si4 CIJ C2J -53.0(2) . . . . ?
C1L Si4 CIJ C2J 66.1(2) . . . . ?
C6J CIJ C2J C3J -1.8(4) . . . . ?
Si4 CIJ C2J C3J -176.68(19) . . . . ?
CIJ C2J C3J C4J -0.2(4) . . . . ?
C2J C3J C4J C5J 1.7(4) . . . . ?
C3J C4J C5J C6J -1.2(4) . . . . ?
C2J CIJ C6J C5J 2.3(4) . . . . ?
Si4 CIJ C6J C5J 177.1(2) . . . . ?
C4J C5J C6J CIJ -0.9(4) . . . . ?
O4 Si4 C1K C6K -74.7(2) . . . . ?
CIJ Si4 C1K C6K 163.1(2) . . . . ?
C1L Si4 C1K C6K 44.0(2) . . . . ?
O4 Si4 C1K C2K 108.0(2) . . . . ?
CIJ Si4 C1K C2K -14.2(2) . . . . ?
C1L Si4 C1K C2K -133.4(2) . . . . ?
C6K C1K C2K C3K -0.5(4) . . . . ?
Si4 C1K C2K C3K 176.9(2) . . . . ?
C1K C2K C3K C4K -0.5(4) . . . . ?
C2K C3K C4K C5K 1.0(5) . . . . ?
C3K C4K C5K C6K -0.7(5) . . . . ?
C2K C1K C6K C5K 0.9(5) . . . . ?
Si4 C1K C6K C5K -176.6(3) . . . . ?
C4K C5K C6K C1K -0.3(6) . . . . ?
O4 Si4 C1L C6L -11.8(2) . . . . ?
C1K Si4 C1L C6L -133.1(2) . . . . ?
CIJ Si4 C1L C6L 107.5(2) . . . . ?
O4 Si4 C1L C2L 171.24(17) . . . . ?
C1K Si4 C1L C2L 49.9(2) . . . . ?
CIJ Si4 C1L C2L -69.5(2) . . . . ?
C6L C1L C2L C3L 0.0(3) . . . . ?
Si4 C1L C2L C3L 177.19(18) . . . . ?
C1L C2L C3L C4L -0.3(4) . . . . ?
C2L C3L C4L C5L 0.2(4) . . . . ?
C3L C4L C5L C6L 0.2(5) . . . . ?
C2L C1L C6L C5L 0.5(4) . . . . ?
Si4 C1L C6L C5L -176.6(2) . . . . ?
C4L C5L C6L C1L -0.6(5) . . . . ?
O5 Si5 C1M C2M -140.18(19) . . . . ?
C1O Si5 C1M C2M 102.3(2) . . . . ?
C1N Si5 C1M C2M -20.1(2) . . . . ?
O5 Si5 C1M C6M 42.2(2) . . . . ?
C1O Si5 C1M C6M -75.3(2) . . . . ?
C1N Si5 C1M C6M 162.26(19) . . . . ?
C6M C1M C2M C3M 0.6(4) . . . . ?
Si5 C1M C2M C3M -177.2(2) . . . . ?
C1M C2M C3M C4M 0.4(4) . . . . ?
C2M C3M C4M C5M -0.8(4) . . . . ?
C3M C4M C5M C6M 0.4(4) . . . . ?
C4M C5M C6M C1M 0.6(4) . . . . ?
C2M C1M C6M C5M -1.0(4) . . . . ?
Si5 C1M C6M C5M 176.8(2) . . . . ?
O5 Si5 C1N C6N 19.1(2) . . . . ?
C1O Si5 C1N C6N 137.3(2) . . . . ?
C1M Si5 C1N C6N -101.1(2) . . . . ?
O5 Si5 C1N C2N -164.08(18) . . . . ?
C1O Si5 C1N C2N -45.9(2) . . . . ?
C1M Si5 C1N C2N 75.7(2) . . . . ?
C6N C1N C2N C3N 0.8(4) . . . . ?
Si5 C1N C2N C3N -176.3(2) . . . . ?
C1N C2N C3N C4N 0.4(4) . . . . ?
C2N C3N C4N C5N -1.2(5) . . . . ?
C3N C4N C5N C6N 0.9(5) . . . . ?
C4N C5N C6N C1N 0.3(5) . . . . ?
C2N C1N C6N C5N -1.1(4) . . . . ?
Si5 C1N C6N C5N 175.8(2) . . . . ?
O5 Si5 C1O C2O -129.5(2) . . . . ?
C1N Si5 C1O C2O 111.2(2) . . . . ?
C1M Si5 C1O C2O -10.8(2) . . . . ?
O5 Si5 C1O C6O 48.9(2) . . . . ?
C1N Si5 C1O C6O -70.3(2) . . . . ?
C1M Si5 C1O C6O 167.71(19) . . . . ?
C6O C1O C2O C3O 1.6(4) . . . . ?
Si5 C1O C2O C3O -179.9(2) . . . . ?
C1O C2O C3O C4O -0.3(4) . . . . ?
C2O C3O C4O C5O -1.5(4) . . . . ?
C3O C4O C5O C6O 2.0(4) . . . . ?
C4O C5O C6O C1O -0.7(4) . . . . ?
C2O C1O C6O C5O -1.1(4) . . . . ?
Si5 C1O C6O C5O -179.7(2) . . . . ?
O6 Si6 C1P C2P -148.97(18) . . . . ?
C1Q Si6 C1P C2P 92.1(2) . . . . ?
C1R Si6 C1P C2P -29.9(2) . . . . ?
O6 Si6 C1P C6P 34.0(2) . . . . ?
C1Q Si6 C1P C6P -85.0(2) . . . . ?
C1R Si6 C1P C6P 152.99(18) . . . . ?
C6P C1P C2P C3P 0.1(3) . . . . ?
Si6 C1P C2P C3P -177.11(19) . . . . ?
C1P C2P C3P C4P 0.1(4) . . . . ?
C2P C3P C4P C5P -0.5(4) . . . . ?
C3P C4P C5P C6P 0.7(4) . . . . ?
C4P C5P C6P C1P -0.5(4) . . . . ?
C2P C1P C6P C5P 0.1(3) . . . . ?
Si6 C1P C6P C5P 177.36(19) . . . . ?
O6 Si6 C1Q C2Q -179.92(16) . . . . ?
C1P Si6 C1Q C2Q -63.13(19) . . . . ?
C1R Si6 C1Q C2Q 58.72(19) . . . . ?
O6 Si6 C1Q C6Q 1.6(2) . . . . ?
C1P Si6 C1Q C6Q 118.41(19) . . . . ?
C1R Si6 C1Q C6Q -119.74(19) . . . . ?
C6Q C1Q C2Q C3Q 0.4(3) . . . . ?
Si6 C1Q C2Q C3Q -178.10(16) . . . . ?
C1Q C2Q C3Q C4Q 0.1(3) . . . . ?
C2Q C3Q C4Q C5Q -0.3(3) . . . . ?
C3Q C4Q C5Q C6Q 0.0(4) . . . . ?
C4Q C5Q C6Q C1Q 0.5(4) . . . . ?
C2Q C1Q C6Q C5Q -0.7(3) . . . . ?
Si6 C1Q C6Q C5Q 177.77(18) . . . . ?
O6 Si6 C1R C6R 54.1(2) . . . . ?
C1Q Si6 C1R C6R 174.63(18) . . . . ?
C1P Si6 C1R C6R -61.9(2) . . . . ?
O6 Si6 C1R C2R -124.43(18) . . . . ?
C1Q Si6 C1R C2R -3.9(2) . . . . ?
C1P Si6 C1R C2R 119.63(19) . . . . ?
C6R C1R C2R C3R 0.0(3) . . . . ?
Si6 C1R C2R C3R 178.55(17) . . . . ?
C1R C2R C3R C4R -0.2(4) . . . . ?
C2R C3R C4R C5R 0.4(4) . . . . ?
C3R C4R C5R C6R -0.5(4) . . . . ?
C4R C5R C6R C1R 0.4(4) . . . . ?
C2R C1R C6R C5R -0.2(4) . . . . ?
Si6 C1R C6R C5R -178.7(2) . . . . ?
O7 Si7 C1S C2S 36.6(2) . . . . ?
C1U Si7 C1S C2S -83.1(2) . . . . ?
C1T Si7 C1S C2S 154.00(19) . . . . ?
O7 Si7 C1S C6S -146.32(19) . . . . ?
C1U Si7 C1S C6S 93.9(2) . . . . ?
C1T Si7 C1S C6S -29.0(2) . . . . ?
C6S C1S C2S C3S -0.4(4) . . . . ?
Si7 C1S C2S C3S 176.76(19) . . . . ?
C1S C2S C3S C4S -0.2(4) . . . . ?
C2S C3S C4S C5S 1.0(4) . . . . ?
C3S C4S C5S C6S -1.1(5) . . . . ?
C4S C5S C6S C1S 0.5(4) . . . . ?
C2S C1S C6S C5S 0.2(4) . . . . ?
Si7 C1S C6S C5S -176.9(2) . . . . ?
O7 Si7 C1T C6T -139.3(2) . . . . ?
C1U Si7 C1T C6T -20.2(3) . . . . ?
C1S Si7 C1T C6T 101.9(3) . . . . ?
O7 Si7 C1T C2T 42.1(2) . . . . ?
C1U Si7 C1T C2T 161.3(2) . . . . ?
C1S Si7 C1T C2T -76.6(2) . . . . ?
C6T C1T C2T C3T 0.1(4) . . . . ?
Si7 C1T C2T C3T 178.7(2) . . . . ?
C1T C2T C3T C4T -1.2(5) . . . . ?
C2T C3T C4T C5T 1.2(5) . . . . ?
C3T C4T C5T C6T -0.2(6) . . . . ?
C2T C1T C6T C5T 1.0(5) . . . . ?
Si7 C1T C6T C5T -177.6(3) . . . . ?
C4T C5T C6T C1T -1.0(6) . . . . ?
O7 Si7 C1U C6U 42.8(3) . . . . ?
C1S Si7 C1U C6U 162.4(2) . . . . ?
C1T Si7 C1U C6U -74.8(2) . . . . ?
O7 Si7 C1U C2U -136.7(2) . . . . ?
C1S Si7 C1U C2U -17.1(3) . . . . ?
C1T Si7 C1U C2U 105.7(2) . . . . ?
C6U C1U C2U C3U 2.1(5) . . . . ?
Si7 C1U C2U C3U -178.4(3) . . . . ?
C1U C2U C3U C4U -0.9(6) . . . . ?
C2U C3U C4U C5U -1.1(6) . . . . ?
C3U C4U C5U C6U 1.8(5) . . . . ?
C2U C1U C6U C5U -1.3(5) . . . . ?
Si7 C1U C6U C5U 179.2(3) . . . . ?
C4U C5U C6U C1U -0.6(6) . . . . ?
O8 Si8 C1V C6V -118.2(2) . . . . ?
C1Z Si8 C1V C6V 0.2(2) . . . . ?
C1W Si8 C1V C6V 124.6(2) . . . . ?
O8 Si8 C1V C2V 61.8(2) . . . . ?
C1Z Si8 C1V C2V -179.79(17) . . . . ?
C1W Si8 C1V C2V -55.4(2) . . . . ?
C6V C1V C2V C3V 0.2(4) . . . . ?
Si8 C1V C2V C3V -179.73(19) . . . . ?
C1V C2V C3V C4V -0.2(4) . . . . ?
C2V C3V C4V C5V 0.1(4) . . . . ?
C3V C4V C5V C6V -0.2(5) . . . . ?
C4V C5V C6V C1V 0.4(5) . . . . ?
C2V C1V C6V C5V -0.3(4) . . . . ?
Si8 C1V C6V C5V 179.6(2) . . . . ?
O8 Si8 C1W C6W 13.1(2) . . . . ?
C1V Si8 C1W C6W 128.4(2) . . . . ?
C1Z Si8 C1W C6W -107.3(2) . . . . ?
O8 Si8 C1W C2W -163.78(19) . . . . ?
C1V Si8 C1W C2W -48.5(2) . . . . ?
C1Z Si8 C1W C2W 75.8(2) . . . . ?
C6W C1W C2W C3W -0.5(4) . . . . ?
Si8 C1W C2W C3W 176.6(2) . . . . ?
C1W C2W C3W C4W -0.5(4) . . . . ?
C2W C3W C4W C5W 1.0(4) . . . . ?
C3W C4W C5W C6W -0.5(4) . . . . ?
C4W C5W C6W C1W -0.6(4) . . . . ?
C2W C1W C6W C5W 1.1(4) . . . . ?
Si8 C1W C6W C5W -175.9(2) . . . . ?
O8 Si8 C1Z C6Z -133.4(2) . . . . ?
C1V Si8 C1Z C6Z 110.1(2) . . . . ?
C1W Si8 C1Z C6Z -13.0(3) . . . . ?
O8 Si8 C1Z C2Z 45.5(2) . . . . ?
C1V Si8 C1Z C2Z -71.1(2) . . . . ?
C1W Si8 C1Z C2Z 165.88(19) . . . . ?
C6Z C1Z C2Z C3Z -0.1(4) . . . . ?
Si8 C1Z C2Z C3Z -179.1(2) . . . . ?
C1Z C2Z C3Z C4Z 0.6(5) . . . . ?
C2Z C3Z C4Z C5Z -0.5(5) . . . . ?
C3Z C4Z C5Z C6Z 0.1(6) . . . . ?
C2Z C1Z C6Z C5Z -0.3(4) . . . . ?
Si8 C1Z C6Z C5Z 178.6(3) . . . . ?
C4Z C5Z C6Z C1Z 0.4(5) . . . . ?

loop_
_publcif_info_cif.paper_type
CB

loop_
_publcif_info_tables.block_id
_publcif_info_tables.reference_item
{31cd4e8c-177b-4fe4-aded-bad8819f4adb} '_publcif_info_datablock.publ_exptl'
{e0f75335-057a-42f0-86fa-b893ff7c9857} '_geom_hbond_atom_site_label_D'
{40df9c2f-acd4-4bf5-bbee-31b7cf17c7cc} '_geom_hbond_atom_site_label_D'
{7286fe42-54da-43c7-bfc7-5f915890ceb3} '_geom_hbond_atom_site_label_D'
{94571b5c-242d-44eb-97c1-b18e16c2189e} '_geom_hbond_atom_site_label_D'
{ccaec3c7-7efe-49d3-ab7e-b11188e34ebb} '_geom_hbond_atom_site_label_D'
{782c73c7-d8d0-438c-9232-53bf38c99f2d} '_geom_hbond_atom_site_label_D'
{bdb37c89-b900-4246-ab69-a6ef4ecda229} '_geom_hbond_atom_site_label_D'

loop_
_publcif_info_datablock.id
_publcif_info_datablock.publ_exptl
_publcif_info_datablock.publ_geom
_publcif_info_datablock.structure
{e0f75335-057a-42f0-86fa-b893ff7c9857} y y y
{40df9c2f-acd4-4bf5-bbee-31b7cf17c7cc} y y y
{31cd4e8c-177b-4fe4-aded-bad8819f4adb} ? ? ?
{0cbc6708-b110-4208-9209-cc7f30af4875} ? ? ?
{7286fe42-54da-43c7-bfc7-5f915890ceb3} n y y
{94571b5c-242d-44eb-97c1-b18e16c2189e} n y y
{ccaec3c7-7efe-49d3-ab7e-b11188e34ebb} n y y
{782c73c7-d8d0-438c-9232-53bf38c99f2d} n y y
{bdb37c89-b900-4246-ab69-a6ef4ecda229} n y y

loop_
_publcif_info_exptl_table_extra_item
sin_theta_over_lambda_max

loop_
_publcif_info_exptl_table_header_item
?
